data_1508168
loop_
_publ_author_name
'Murahashi, Tetsuro'
'Shirato, Katsunori'
'Fukushima, Azusa'
'Takase, Kohei'
'Suenobu, Tomoyoshi'
'Fukuzumi, Shunichi'
'Ogoshi, Sensuke'
'Kurosawa, Hideo'

_publ_section_title
;
 Redox-induced reversible metal assembly through translocation and
 reversible ligand coupling in tetranuclear metal sandwich frameworks.
;
_journal_issue 1
_journal_name_full 'Nature chemistry'
_journal_page_first 52
_journal_page_last 58
_journal_paper_doi 10.1038/nchem.1202
_journal_volume 4
_journal_year 2012
_chemical_formula_moiety 'C63 H61 B4 F16 N3 O6 Pd4'
_chemical_formula_sum 'C63 H61 B4 F16 N3 O6 Pd4'
_chemical_formula_weight 1729.01
_space_group_IT_number 15
_symmetry_cell_setting monoclinic
_symmetry_Int_Tables_number 15
_symmetry_space_group_name_Hall '-C 2yc'
_symmetry_space_group_name_H-M 'C 1 2/c 1'
_atom_sites_solution_hydrogens geom
_atom_sites_solution_primary direct
_atom_sites_solution_secondary difmap
_cell_angle_alpha 90.0000
_cell_angle_beta 104.0230(11)
_cell_angle_gamma 90.0000
_cell_formula_units_Z 4
_cell_length_a 26.6501(11)
_cell_length_b 11.2467(4)
_cell_length_c 21.7172(8)
_cell_measurement_reflns_used 46567
_cell_measurement_temperature 123
_cell_measurement_theta_max 27.47
_cell_measurement_theta_min 3.06
_cell_volume 6315.2(4)
_computing_cell_refinement 'RAPID AUTO'
_computing_data_collection 'RAPID AUTO (Rigaku, ????)'
_computing_data_reduction 'RAPID AUTO'
_computing_molecular_graphics 'CrystalStructure 4.0'
_computing_publication_material 'CrystalStructure 4.0 (Rigaku, 2010)'
_computing_structure_refinement 'CRYSTALS (Carruthers, et al., 1999)'
_computing_structure_solution 'DIRDIF99-PATTY (Gould, et al., 1999)'
_diffrn_ambient_temperature 123
_diffrn_detector_area_resol_mean 10.000
_diffrn_measured_fraction_theta_full 0.997
_diffrn_measured_fraction_theta_max 0.997
_diffrn_measurement_device_type 'Rigaku R-AXIS RAPID'
_diffrn_measurement_method \w
_diffrn_radiation_type 'Mo K\a'
_diffrn_radiation_wavelength 0.71075
_diffrn_reflns_av_R_equivalents 0.0358
_diffrn_reflns_limit_h_max 34
_diffrn_reflns_limit_h_min -34
_diffrn_reflns_limit_k_max 14
_diffrn_reflns_limit_k_min -14
_diffrn_reflns_limit_l_max 27
_diffrn_reflns_limit_l_min -28
_diffrn_reflns_number 40963
_diffrn_reflns_theta_full 27.47
_diffrn_reflns_theta_max 27.47
_diffrn_standards_number 0
_exptl_absorpt_coefficient_mu 1.224
_exptl_absorpt_correction_T_max 0.832
_exptl_absorpt_correction_T_min 0.670
_exptl_absorpt_correction_type multi-scan
_exptl_absorpt_process_details 'ABSCOR (Rigaku, 1995)'
_exptl_crystal_colour deep
_exptl_crystal_density_diffrn 1.818
_exptl_crystal_density_method 'not measured'
_exptl_crystal_description block
_exptl_crystal_F_000 3424.00
_exptl_crystal_size_max 0.250
_exptl_crystal_size_mid 0.200
_exptl_crystal_size_min 0.150
_refine_diff_density_max 0.788
_refine_diff_density_min -0.630
_refine_ls_extinction_method none
_refine_ls_goodness_of_fit_ref 1.071
_refine_ls_hydrogen_treatment constr
_refine_ls_number_parameters 553
_refine_ls_number_reflns 5587
_refine_ls_R_factor_gt 0.0364
_refine_ls_shift/su_max 0.024
_refine_ls_structure_factor_coef F
_refine_ls_weighting_details
;
    Chebychev polynomial with 3 parameters (Carruthers & Watkin, 1979)
    2.9905    0.5425    2.1793
;
_refine_ls_weighting_scheme calc
_refine_ls_wR_factor_ref 0.0429
_reflns_number_gt 5587
_reflns_number_total 7217
_reflns_threshold_expression F>2.0\s(F)
_cod_data_source_file nchem.1202-s4.cif
_cod_data_source_block fukushima7________________
_cod_original_cell_volume 6315.2(5)
_cod_database_code 1508168

loop_
_symmetry_equiv_pos_site_id
_symmetry_equiv_pos_as_xyz
1 +X,+Y,+Z
2 -X,+Y,1/2-Z
3 -X,-Y,-Z
4 +X,-Y,1/2+Z
5 1/2+X,1/2+Y,+Z
6 1/2-X,1/2+Y,1/2-Z
7 1/2-X,1/2-Y,-Z
8 1/2+X,1/2-Y,1/2+Z

loop_
_atom_site_label
_atom_site_type_symbol
_atom_site_fract_x
_atom_site_fract_y
_atom_site_fract_z
_atom_site_U_iso_or_equiv
_atom_site_adp_type
_atom_site_occupancy
_atom_site_symmetry_multiplicity
_atom_site_calc_flag
_atom_site_refinement_flags
Pd1 Pd 0.378020(10) 0.66885(2) 0.499700(10) 0.03520(7) Uani 1.0 8 d .
Pd2 Pd 0.436240(10) 0.77712(2) 0.617570(10) 0.03262(7) Uani 1.0 8 d .
F1 F 0.3041(4) 0.8180(6) 0.3309(3) 0.073(2) Uani 0.5000 8 d .
F2 F 0.2649(5) 0.8223(7) 0.3569(5) 0.108(3) Uani 0.5000 8 d .
F3 F 0.2708(5) 0.9144(11) 0.4018(7) 0.150(5) Uani 0.5000 8 d .
F4 F 0.3244(4) 0.8884(6) 0.4406(4) 0.093(3) Uani 0.5000 8 d .
F5 F 0.3564(4) 0.8893(8) 0.4169(4) 0.093(3) Uani 0.5000 8 d .
F6 F 0.2686(5) 1.0109(8) 0.3792(5) 0.130(4) Uani 0.5000 8 d .
F7 F 0.3098(4) 1.0147(5) 0.3425(3) 0.077(3) Uani 0.5000 8 d .
F8 F 0.3310(5) 0.933(3) 0.3444(6) 0.219(9) Uani 0.5000 8 d .
F9 F 0.4233(5) 0.3955(7) 0.5166(4) 0.103(3) Uani 0.5000 8 d .
F10 F 0.3836(4) 0.4008(5) 0.5358(4) 0.081(2) Uani 0.5000 8 d .
F11 F 0.3877(6) 0.3816(12) 0.5941(8) 0.122(5) Uani 0.5000 8 d .
F12 F 0.4164(4) 0.2718(5) 0.6186(3) 0.080(2) Uani 0.5000 8 d .
F13 F 0.4566(4) 0.2803(6) 0.5971(4) 0.092(3) Uani 0.5000 8 d .
F14 F 0.3918(7) 0.4538(12) 0.6337(5) 0.159(5) Uani 0.5000 8 d .
F15 F 0.4652(5) 0.4415(18) 0.6032(11) 0.144(7) Uani 0.5000 8 d .
F16 F 0.4549(8) 0.4795(14) 0.6100(7) 0.139(6) Uani 0.5000 8 d .
O1 O 0.4354(4) 1.0504(10) 0.4979(3) 0.196(4) Uani 1.0 8 d .
O2 O 0.38988(16) 0.9993(3) 0.55801(17) 0.0714(11) Uani 1.0 8 d .
O3 O 0.5000 0.6204(5) 0.7500 0.112(3) Uani 1.0 4 d .
O4 O 0.4579(4) 0.4940(10) 0.7637(7) 0.113(4) Uani 0.5000 8 d .
N1 N 0.3964(3) 1.0589(5) 0.5156(3) 0.1036(19) Uani 1.0 8 d .
N2 N 0.5000 0.5174(4) 0.7500 0.0475(13) Uani 1.0 4 d .
C1 C 0.39807(17) 0.6300(7) 0.39996(19) 0.0756(17) Uani 1.0 8 d .
C2 C 0.43845(17) 0.6151(7) 0.4545(2) 0.0779(16) Uani 1.0 8 d .
C3 C 0.45616(17) 0.7174(7) 0.49186(19) 0.0693(15) Uani 1.0 8 d .
C4 C 0.48658(15) 0.7124(6) 0.55606(18) 0.0603(14) Uani 1.0 8 d .
C5 C 0.50611(19) 0.8194(6) 0.58774(19) 0.0709(16) Uani 1.0 8 d .
C6 C 0.52318(16) 0.8257(5) 0.65386(18) 0.0531(12) Uani 1.0 8 d .
C7 C 0.53902(19) 0.9370(5) 0.68860(18) 0.0634(13) Uani 1.0 8 d .
C8 C 0.5257(3) 1.0461(6) 0.6584(3) 0.0904(18) Uani 1.0 8 d .
C9 C 0.5420(3) 1.1516(6) 0.6875(3) 0.116(3) Uani 1.0 8 d .
C10 C 0.5714(3) 1.1530(6) 0.7504(3) 0.117(3) Uani 1.0 8 d .
C11 C 0.5837(3) 1.0471(5) 0.7815(3) 0.0846(17) Uani 1.0 8 d .
C12 C 0.56922(19) 0.9376(5) 0.75278(18) 0.0586(13) Uani 1.0 8 d .
C13 C 0.41379(17) 0.8276(5) 0.71262(16) 0.0514(12) Uani 1.0 8 d .
C14 C 0.37212(17) 0.8226(5) 0.65879(17) 0.0562(13) Uani 1.0 8 d .
C15 C 0.35856(16) 0.7168(5) 0.62461(17) 0.0527(12) Uani 1.0 8 d .
C16 C 0.32689(16) 0.7189(5) 0.56117(17) 0.0514(12) Uani 1.0 8 d .
C17 C 0.30738(17) 0.6151(6) 0.52786(19) 0.0596(13) Uani 1.0 8 d .
C18 C 0.28912(15) 0.6181(5) 0.46178(18) 0.0502(11) Uani 1.0 8 d .
C19 C 0.26816(18) 0.5179(5) 0.4219(2) 0.0613(13) Uani 1.0 8 d .
C20 C 0.24530(16) 0.5377(5) 0.35749(18) 0.0526(12) Uani 1.0 8 d .
C21 C 0.22161(19) 0.4448(6) 0.3185(3) 0.0671(15) Uani 1.0 8 d .
C22 C 0.2457(5) 0.3104(8) 0.4048(4) 0.167(4) Uani 1.0 8 d .
C23 C 0.2680(4) 0.4016(7) 0.4446(3) 0.130(3) Uani 1.0 8 d .
C24 C 0.37390(17) 0.5350(8) 0.3572(2) 0.090(2) Uani 1.0 8 d .
C25 C 0.34601(19) 0.5707(9) 0.2962(3) 0.101(3) Uani 1.0 8 d .
C26 C 0.3227(3) 0.4853(12) 0.2520(3) 0.136(4) Uani 1.0 8 d .
C27 C 0.3271(3) 0.3711(13) 0.2666(4) 0.152(4) Uani 1.0 8 d .
C28 C 0.3537(3) 0.3317(9) 0.3276(4) 0.142(4) Uani 1.0 8 d .
C29 C 0.3782(3) 0.4173(8) 0.3720(3) 0.117(3) Uani 1.0 8 d .
C30 C 0.3569(6) 1.1417(6) 0.4845(5) 0.248(5) Uani 1.0 8 d .
C31 C 0.4699(4) 0.4192(9) 0.7646(5) 0.057(3) Uani 0.5000 8 d .
C80 C 0.2212(4) 0.3332(7) 0.3424(4) 0.118(3) Uani 1.0 8 d .
B1 B 0.3044(3) 0.9120(5) 0.3751(3) 0.0691(17) Uani 1.0 8 d .
B2 B 0.4364(17) 0.388(4) 0.5775(16) 0.088(9) Uani 0.5000 8 d .
B3 B 0.4183(13) 0.3851(19) 0.5938(14) 0.067(7) Uani 0.5000 8 d .
H1 H 0.3858 0.7068 0.3902 0.0891 Uiso 1.0 8 calc R
H2 H 0.4530 0.5404 0.4737 0.0905 Uiso 1.0 8 calc R
H3 H 0.4478 0.7920 0.4738 0.0826 Uiso 1.0 8 calc R
H4 H 0.4933 0.6396 0.5767 0.0721 Uiso 1.0 8 calc R
H5 H 0.5074 0.8872 0.5637 0.0846 Uiso 1.0 8 calc R
H6 H 0.5330 0.7478 0.6769 0.0628 Uiso 1.0 8 calc R
H7 H 0.5050 1.0467 0.6172 0.1002 Uiso 1.0 8 calc R
H8 H 0.5332 1.2228 0.6657 0.1251 Uiso 1.0 8 calc R
H9 H 0.5827 1.2245 0.7706 0.1245 Uiso 1.0 8 calc R
H10 H 0.6026 1.0482 0.8236 0.0935 Uiso 1.0 8 calc R
H11 H 0.4280 0.7497 0.7378 0.0612 Uiso 1.0 8 calc R
H12 H 0.3600 0.9048 0.6429 0.0669 Uiso 1.0 8 calc R
H13 H 0.3664 0.6402 0.6489 0.0631 Uiso 1.0 8 calc R
H14 H 0.3162 0.8032 0.5399 0.0615 Uiso 1.0 8 calc R
H15 H 0.3159 0.5400 0.5438 0.0692 Uiso 1.0 8 calc R
H16 H 0.2821 0.7054 0.4391 0.0585 Uiso 1.0 8 calc R
H17 H 0.2480 0.6215 0.3411 0.0606 Uiso 1.0 8 calc R
H18 H 0.2049 0.4648 0.2767 0.0759 Uiso 1.0 8 calc R
H19 H 0.2051 0.2720 0.3163 0.1273 Uiso 1.0 8 calc R
H20 H 0.2470 0.2331 0.4203 0.1760 Uiso 1.0 8 calc R
H21 H 0.2833 0.3857 0.4870 0.1372 Uiso 1.0 8 calc R
H22 H 0.3435 0.6511 0.2858 0.1188 Uiso 1.0 8 calc R
H23 H 0.3040 0.5088 0.2120 0.1599 Uiso 1.0 8 calc R
H24 H 0.3121 0.3158 0.2358 0.1746 Uiso 1.0 8 calc R
H25 H 0.3548 0.2512 0.3378 0.1573 Uiso 1.0 8 calc R
H26 H 0.3974 0.3936 0.4118 0.1307 Uiso 1.0 8 calc R
H27 H 0.3324 1.1482 0.5102 0.2427 Uiso 1.0 8 calc R
H28 H 0.3398 1.1127 0.4431 0.2427 Uiso 1.0 8 calc R
H29 H 0.3716 1.2184 0.4805 0.2427 Uiso 1.0 8 calc R

loop_
_atom_site_aniso_label
_atom_site_aniso_U_11
_atom_site_aniso_U_22
_atom_site_aniso_U_33
_atom_site_aniso_U_12
_atom_site_aniso_U_13
_atom_site_aniso_U_23
Pd1 0.04099(15) 0.03728(14) 0.02300(12) 0.01528(11) -0.00066(9) -0.00456(10)
Pd2 0.04522(15) 0.02894(13) 0.02101(12) 0.00677(10) 0.00278(9) -0.00060(9)
F1 0.102(6) 0.050(4) 0.047(4) -0.003(4) -0.017(4) 0.001(3)
F2 0.142(8) 0.056(4) 0.082(6) -0.010(5) -0.058(6) 0.011(4)
F3 0.171(10) 0.128(9) 0.197(12) 0.080(8) 0.132(10) 0.074(9)
F4 0.148(8) 0.043(3) 0.054(4) 0.010(5) -0.043(5) -0.001(3)
F5 0.107(7) 0.080(5) 0.065(5) 0.031(5) -0.032(4) -0.009(4)
F6 0.148(9) 0.083(6) 0.112(7) 0.050(6) -0.059(7) -0.036(5)
F7 0.131(8) 0.038(3) 0.039(3) 0.003(4) -0.024(4) 0.006(3)
F8 0.093(8) 0.47(4) 0.102(9) -0.006(14) 0.045(7) 0.050(15)
F9 0.166(9) 0.060(4) 0.069(5) -0.018(6) 0.002(6) -0.003(4)
F10 0.127(6) 0.041(3) 0.051(4) -0.000(4) -0.025(4) 0.009(3)
F11 0.125(9) 0.109(9) 0.145(12) 0.006(8) 0.058(9) 0.031(8)
F12 0.119(6) 0.043(3) 0.060(4) -0.001(4) -0.015(4) 0.019(3)
F13 0.108(6) 0.044(4) 0.096(6) 0.009(4) -0.026(5) 0.016(4)
F14 0.265(17) 0.140(9) 0.071(6) 0.119(11) 0.037(8) 0.003(6)
F15 0.057(6) 0.129(16) 0.232(18) 0.022(8) 0.007(8) 0.011(12)
F16 0.199(19) 0.072(7) 0.094(8) -0.019(9) -0.069(10) -0.013(5)
O1 0.230(9) 0.283(11) 0.067(4) -0.163(9) 0.022(5) 0.030(5)
O2 0.101(3) 0.0497(18) 0.060(2) 0.0109(18) 0.0118(19) 0.0123(16)
O3 0.179(7) 0.034(3) 0.082(4) 0.0000 -0.046(5) 0.0000
O4 0.071(6) 0.083(7) 0.203(13) 0.011(5) 0.069(7) 0.041(8)
N1 0.168(6) 0.062(3) 0.048(3) -0.043(4) -0.038(4) 0.026(3)
N2 0.043(3) 0.037(3) 0.056(3) 0.0000 0.000(2) 0.0000
C1 0.045(3) 0.147(6) 0.030(2) 0.022(3) 0.0010(17) -0.029(3)
C2 0.044(3) 0.145(6) 0.037(2) 0.037(3) -0.0041(17) -0.039(3)
C3 0.041(2) 0.140(6) 0.0253(18) 0.004(3) 0.0047(16) -0.011(3)
C4 0.0348(19) 0.118(5) 0.0268(18) 0.010(3) 0.0061(15) -0.017(3)
C5 0.058(3) 0.127(5) 0.0262(19) -0.033(3) 0.0075(18) 0.002(3)
C6 0.048(3) 0.082(4) 0.0266(17) -0.017(2) 0.0045(15) 0.0027(19)
C7 0.072(3) 0.080(4) 0.0295(18) -0.040(3) -0.0032(18) 0.017(2)
C8 0.112(5) 0.097(5) 0.042(3) -0.068(4) -0.021(3) 0.035(3)
C9 0.161(7) 0.092(5) 0.061(4) -0.090(5) -0.040(4) 0.046(3)
C10 0.161(7) 0.085(4) 0.065(4) -0.090(5) -0.048(4) 0.035(3)
C11 0.114(5) 0.080(4) 0.040(3) -0.062(4) -0.020(3) 0.021(3)
C12 0.071(3) 0.070(3) 0.0291(18) -0.034(3) 0.0014(18) 0.0139(19)
C13 0.056(3) 0.077(3) 0.0203(15) 0.014(2) 0.0070(15) -0.0054(17)
C14 0.054(3) 0.087(4) 0.0262(17) 0.021(3) 0.0066(16) -0.0081(19)
C15 0.047(2) 0.086(4) 0.0247(17) -0.003(2) 0.0077(15) 0.0004(19)
C16 0.046(2) 0.082(3) 0.0261(17) 0.008(2) 0.0078(15) -0.0070(18)
C17 0.054(3) 0.085(4) 0.0334(19) -0.011(3) -0.0010(17) 0.002(2)
C18 0.043(2) 0.071(3) 0.0322(18) 0.001(2) 0.0004(15) -0.0040(19)
C19 0.060(3) 0.072(3) 0.041(3) -0.015(3) -0.0086(19) 0.001(2)
C20 0.047(3) 0.070(3) 0.0348(19) 0.004(2) -0.0019(16) -0.0047(19)
C21 0.056(3) 0.093(4) 0.041(3) -0.003(3) -0.0107(19) -0.011(3)
C22 0.242(12) 0.108(6) 0.090(5) -0.106(7) -0.078(7) 0.030(5)
C23 0.176(8) 0.102(5) 0.065(4) -0.076(6) -0.059(5) 0.023(4)
C24 0.041(3) 0.179(7) 0.041(3) 0.046(4) -0.0049(18) -0.053(4)
C25 0.049(3) 0.212(9) 0.036(3) 0.031(4) -0.0036(19) -0.047(4)
C26 0.057(4) 0.296(14) 0.048(3) 0.046(6) -0.005(3) -0.085(6)
C27 0.065(4) 0.274(14) 0.098(6) 0.051(7) -0.017(4) -0.132(8)
C28 0.095(5) 0.185(9) 0.113(6) 0.071(6) -0.037(4) -0.113(7)
C29 0.072(4) 0.170(8) 0.085(4) 0.072(5) -0.030(3) -0.087(5)
C30 0.398(18) 0.039(4) 0.170(9) 0.002(6) -0.195(12) 0.016(5)
C31 0.065(6) 0.037(5) 0.063(6) -0.011(4) 0.001(5) 0.006(4)
C80 0.143(7) 0.101(5) 0.074(4) -0.059(5) -0.045(5) 0.002(4)
B1 0.092(5) 0.051(3) 0.046(3) 0.012(3) -0.018(3) 0.013(3)
B2 0.11(3) 0.051(10) 0.080(18) -0.016(13) -0.022(13) 0.036(11)
B3 0.091(19) 0.019(6) 0.064(14) -0.009(10) -0.032(13) 0.014(8)

loop_
_atom_type_symbol
_atom_type_description
_atom_type_scat_dispersion_real
_atom_type_scat_dispersion_imag
_atom_type_scat_source
C C 0.003 0.002
;
International Tables for Crystallography
(1992, Vol. C, Tables 4.2.6.8 and 6.1.1.4)
;
H H 0.000 0.000
;
International Tables for Crystallography
(1992, Vol. C, Table 6.1.1.4)
;
B B 0.001 0.001
;
International Tables for Crystallography
(1992, Vol. C, Tables 4.2.6.8 and 6.1.1.4)
;
F F 0.017 0.010
;
International Tables for Crystallography
(1992, Vol. C, Tables 4.2.6.8 and 6.1.1.4)
;
Pd Pd -0.999 1.007
;
International Tables for Crystallography
(1992, Vol. C, Tables 4.2.6.8 and 6.1.1.4)
;
N N 0.006 0.003
;
International Tables for Crystallography
(1992, Vol. C, Tables 4.2.6.8 and 6.1.1.4)
;
O O 0.011 0.006
;
International Tables for Crystallography
(1992, Vol. C, Tables 4.2.6.8 and 6.1.1.4)
;

loop_
_geom_angle_atom_site_label_1
_geom_angle_atom_site_label_2
_geom_angle_atom_site_label_3
_geom_angle
_geom_angle_publ_flag
_geom_angle_site_symmetry_1
_geom_angle_site_symmetry_3
Pd2 Pd1 C1 133.01(12) yes . .
Pd2 Pd1 C2 102.62(12) yes . .
Pd2 Pd1 C3 69.64(12) yes . .
Pd2 Pd1 C16 68.70(10) yes . .
Pd2 Pd1 C17 100.35(11) yes . .
Pd2 Pd1 C18 132.54(11) yes . .
C1 Pd1 C2 35.42(15) yes . .
C1 Pd1 C3 63.39(17) yes . .
C1 Pd1 C16 154.55(14) yes . .
C1 Pd1 C17 126.51(17) yes . .
C1 Pd1 C18 93.72(15) yes . .
C2 Pd1 C3 38.0(3) yes . .
C2 Pd1 C16 170.02(14) yes . .
C2 Pd1 C17 146.1(3) yes . .
C2 Pd1 C18 124.27(17) yes . .
C3 Pd1 C16 136.14(19) yes . .
C3 Pd1 C17 168.47(15) yes . .
C3 Pd1 C18 156.09(15) yes . .
C16 Pd1 C17 37.26(19) yes . .
C16 Pd1 C18 63.92(15) yes . .
C17 Pd1 C18 35.29(14) yes . .
Pd1 Pd2 C4 66.92(10) yes . .
Pd1 Pd2 C5 98.16(12) yes . .
Pd1 Pd2 C6 132.05(11) yes . .
Pd1 Pd2 C13 132.51(11) yes . .
Pd1 Pd2 C14 98.95(11) yes . .
Pd1 Pd2 C15 68.05(10) yes . .
C4 Pd2 C5 37.6(3) yes . .
C4 Pd2 C6 65.50(16) yes . .
C4 Pd2 C13 157.05(14) yes . .
C4 Pd2 C14 165.87(15) yes . .
C4 Pd2 C15 130.37(18) yes . .
C5 Pd2 C6 36.08(15) yes . .
C5 Pd2 C13 128.95(17) yes . .
C5 Pd2 C14 152.8(3) yes . .
C5 Pd2 C15 166.21(16) yes . .
C6 Pd2 C13 95.18(15) yes . .
C6 Pd2 C14 128.57(16) yes . .
C6 Pd2 C15 156.72(14) yes . .
C13 Pd2 C14 35.88(14) yes . .
C13 Pd2 C15 64.76(15) yes . .
C14 Pd2 C15 37.24(19) yes . .
F2 F1 F8 106.5(9) yes . .
F2 F1 B1 63.6(6) yes . .
F8 F1 B1 45.0(7) yes . .
F1 F2 F3 111.1(10) yes . .
F1 F2 B1 62.3(7) yes . .
F3 F2 B1 48.8(7) yes . .
F2 F3 F4 100.3(10) yes . .
F2 F3 F6 113.8(12) yes . .
F2 F3 B1 67.2(9) yes . .
F4 F3 F6 110.9(11) yes . .
F4 F3 B1 62.6(8) yes . .
F6 F3 B1 77.7(11) yes . .
F3 F4 F5 118.4(9) yes . .
F3 F4 B1 47.5(7) yes . .
F5 F4 B1 71.0(7) yes . .
F4 F5 F8 105.5(9) yes . .
F4 F5 B1 64.6(7) yes . .
F8 F5 B1 41.4(6) yes . .
F3 F6 F7 105.9(11) yes . .
F3 F6 B1 50.9(9) yes . .
F7 F6 B1 55.0(6) yes . .
F6 F7 F8 113.5(12) yes . .
F6 F7 B1 61.6(6) yes . .
F8 F7 B1 52.0(10) yes . .
F1 F8 F5 89.8(14) yes . .
F1 F8 F7 121.3(12) yes . .
F1 F8 B1 65.3(13) yes . .
F5 F8 F7 112.6(14) yes . .
F5 F8 B1 62.1(9) yes . .
F7 F8 B1 78.4(13) yes . .
F10 F9 B2 72(2) yes . .
F10 F9 B3 52.8(12) yes . .
B2 F9 B3 20(3) yes . .
F9 F10 F11 117.4(10) yes . .
F9 F10 B2 55.7(17) yes . .
F9 F10 B3 82.1(16) yes . .
F11 F10 B2 62.1(18) yes . .
F11 F10 B3 35.7(17) yes . .
B2 F10 B3 27(3) yes . .
F10 F11 F12 114.5(12) yes . .
F10 F11 F14 126.0(14) yes . .
F10 F11 B2 66.6(16) yes . .
F12 F11 F14 111.5(12) yes . .
F12 F11 B2 73.1(16) yes . .
F14 F11 B2 102.9(19) yes . .
F11 F12 F13 102.3(9) yes . .
F11 F12 B2 52.1(16) yes . .
F11 F12 B3 32.9(16) yes . .
F13 F12 B2 50.4(15) yes . .
F13 F12 B3 71.0(16) yes . .
B2 F12 B3 21(2) yes . .
F12 F13 B2 83(2) yes . .
F12 F13 B3 58.0(13) yes . .
B2 F13 B3 25(3) yes . .
F11 F14 B3 34.0(15) yes . .
B2 F16 B3 28(3) yes . .
O1 N1 O2 120.5(7) yes . .
O1 N1 C30 119.5(8) yes . .
O2 N1 C30 120.0(9) yes . .
O3 N2 O4 102.1(6) yes . .
O3 N2 O4 102.1(6) yes . 2_656
O3 N2 C31 139.9(5) yes . .
O3 N2 C31 139.9(5) yes . 2_656
O4 N2 O4 155.7(8) yes . 2_656
O4 N2 C31 38.0(7) yes . .
O4 N2 C31 117.8(8) yes . 2_656
O4 N2 C31 117.8(8) yes 2_656 .
O4 N2 C31 38.0(7) yes 2_656 2_656
C31 N2 C31 80.3(7) yes . 2_656
Pd1 C1 C2 63.4(3) yes . .
Pd1 C1 C24 123.3(4) yes . .
C2 C1 C24 125.4(7) yes . .
Pd1 C2 C1 81.2(3) yes . .
Pd1 C2 C3 72.3(3) yes . .
C1 C2 C3 117.8(6) yes . .
Pd1 C3 C2 69.7(3) yes . .
Pd1 C3 C4 103.8(4) yes . .
C2 C3 C4 123.7(6) yes . .
Pd2 C4 C3 106.8(3) yes . .
Pd2 C4 C5 68.7(3) yes . .
C3 C4 C5 119.5(6) yes . .
Pd2 C5 C4 73.7(3) yes . .
Pd2 C5 C6 78.1(3) yes . .
C4 C5 C6 122.0(6) yes . .
Pd2 C6 C5 65.8(3) yes . .
Pd2 C6 C7 120.9(4) yes . .
C5 C6 C7 123.5(5) yes . .
C6 C7 C8 119.9(4) yes . .
C6 C7 C12 121.9(5) yes . .
C8 C7 C12 118.1(5) yes . .
C7 C8 C9 122.1(5) yes . .
C8 C9 C10 120.0(6) yes . .
C9 C10 C11 118.8(6) yes . .
C10 C11 C12 122.7(5) yes . .
C7 C12 C11 118.1(5) yes . .
C7 C12 C13 121.8(5) yes . 2_656
C11 C12 C13 120.0(4) yes . 2_656
Pd2 C13 C12 122.8(4) yes . 2_656
Pd2 C13 C14 65.1(3) yes . .
C12 C13 C14 123.0(5) yes 2_656 .
Pd2 C14 C13 79.1(3) yes . .
Pd2 C14 C15 73.1(3) yes . .
C13 C14 C15 121.6(5) yes . .
Pd2 C15 C14 69.6(3) yes . .
Pd2 C15 C16 105.7(3) yes . .
C14 C15 C16 120.8(5) yes . .
Pd1 C16 C15 105.8(3) yes . .
Pd1 C16 C17 71.4(3) yes . .
C15 C16 C17 122.7(5) yes . .
Pd1 C17 C16 71.3(3) yes . .
Pd1 C17 C18 79.4(3) yes . .
C16 C17 C18 120.0(5) yes . .
Pd1 C18 C17 65.3(3) yes . .
Pd1 C18 C19 126.9(4) yes . .
C17 C18 C19 125.5(5) yes . .
C18 C19 C20 118.9(5) yes . .
C18 C19 C23 123.5(5) yes . .
C20 C19 C23 117.5(5) yes . .
C19 C20 C21 120.6(5) yes . .
C20 C21 C80 120.3(5) yes . .
C23 C22 C80 120.4(8) yes . .
C19 C23 C22 120.9(6) yes . .
C1 C24 C25 116.1(7) yes . .
C1 C24 C29 124.2(5) yes . .
C25 C24 C29 119.6(7) yes . .
C24 C25 C26 119.7(9) yes . .
C25 C26 C27 120.4(7) yes . .
C26 C27 C28 121.7(10) yes . .
C27 C28 C29 118.1(10) yes . .
C24 C29 C28 120.3(6) yes . .
C21 C80 C22 120.1(7) yes . .
F1 B1 F2 54.1(7) yes . .
F1 B1 F3 117.9(9) yes . .
F1 B1 F4 118.4(6) yes . .
F1 B1 F5 97.8(7) yes . .
F1 B1 F6 134.4(7) yes . .
F1 B1 F7 105.0(6) yes . .
F1 B1 F8 69.7(15) yes . .
F2 B1 F3 63.9(8) yes . .
F2 B1 F4 102.4(7) yes . .
F2 B1 F5 124.0(7) yes . .
F2 B1 F6 96.0(8) yes . .
F2 B1 F7 127.3(7) yes . .
F2 B1 F8 120.9(13) yes . .
F3 B1 F4 69.9(8) yes . .
F3 B1 F5 114.2(8) yes . .
F3 B1 F6 51.4(8) yes . .
F3 B1 F7 114.8(9) yes . .
F3 B1 F8 164.2(16) yes . .
F4 B1 F5 44.4(6) yes . .
F4 B1 F6 99.8(7) yes . .
F4 B1 F7 127.5(6) yes . .
F4 B1 F8 120.2(10) yes . .
F5 B1 F6 127.6(7) yes . .
F5 B1 F7 105.0(8) yes . .
F5 B1 F8 76.5(9) yes . .
F6 B1 F7 63.4(7) yes . .
F6 B1 F8 113.0(16) yes . .
F7 B1 F8 49.7(15) yes . .
F9 B2 F10 52.0(14) yes . .
F9 B2 F11 103(3) yes . .
F9 B2 F12 123(3) yes . .
F9 B2 F13 112(3) yes . .
F9 B2 F16 119(3) yes . .
F10 B2 F11 51.3(16) yes . .
F10 B2 F12 91(3) yes . .
F10 B2 F13 122(3) yes . .
F10 B2 F16 116(3) yes . .
F11 B2 F12 54.8(16) yes . .
F11 B2 F13 101(3) yes . .
F11 B2 F16 99(3) yes . .
F12 B2 F13 46.7(13) yes . .
F12 B2 F16 117(3) yes . .
F13 B2 F16 119(3) yes . .
F9 B3 F10 45.0(11) yes . .
F9 B3 F12 117.4(17) yes . .
F9 B3 F13 83.8(16) yes . .
F9 B3 F14 134.7(17) yes . .
F9 B3 F15 80(2) yes . .
F9 B3 F16 88.8(18) yes . .
F10 B3 F12 113.1(18) yes . .
F10 B3 F13 115.3(19) yes . .
F10 B3 F14 99(2) yes . .
F10 B3 F15 117(3) yes . .
F10 B3 F16 113.2(18) yes . .
F12 B3 F13 51.0(10) yes . .
F12 B3 F14 101(3) yes . .
F12 B3 F15 119(3) yes . .
F12 B3 F16 132(3) yes . .
F13 B3 F14 141(2) yes . .
F13 B3 F15 77.2(19) yes . .
F13 B3 F16 99(2) yes . .
F14 B3 F15 102.7(19) yes . .
F14 B3 F16 82.0(16) yes . .
F15 B3 F16 22.4(12) yes . .
Pd1 C1 H1 83.831 no . .
C2 C1 H1 117.271 no . .
C24 C1 H1 117.314 no . .
Pd1 C2 H2 107.982 no . .
C1 C2 H2 127.360 no . .
C3 C2 H2 114.280 no . .
Pd1 C3 H3 96.950 no . .
C2 C3 H3 118.469 no . .
C4 C3 H3 117.838 no . .
Pd2 C4 H4 94.196 no . .
C3 C4 H4 120.032 no . .
C5 C4 H4 120.483 no . .
Pd2 C5 H5 119.996 no . .
C4 C5 H5 118.844 no . .
C6 C5 H5 119.144 no . .
Pd2 C6 H6 94.638 no . .
C5 C6 H6 116.421 no . .
C7 C6 H6 118.404 no . .
C7 C8 H7 118.802 no . .
C9 C8 H7 119.093 no . .
C8 C9 H8 119.972 no . .
C10 C9 H8 119.990 no . .
C9 C10 H9 120.630 no . .
C11 C10 H9 120.540 no . .
C10 C11 H10 118.728 no . .
C12 C11 H10 118.538 no . .
Pd2 C13 H11 96.872 no . .
C12 C13 H11 114.173 no 2_656 .
C14 C13 H11 120.752 no . .
Pd2 C14 H12 107.030 no . .
C13 C14 H12 111.733 no . .
C15 C14 H12 125.072 no . .
Pd2 C15 H13 102.688 no . .
C14 C15 H13 117.056 no . .
C16 C15 H13 121.254 no . .
Pd1 C16 H14 95.938 no . .
C15 C16 H14 117.825 no . .
C17 C16 H14 119.391 no . .
Pd1 C17 H15 101.949 no . .
C16 C17 H15 122.810 no . .
C18 C17 H15 113.681 no . .
Pd1 C18 H16 89.358 no . .
C17 C18 H16 117.559 no . .
C19 C18 H16 115.495 no . .
C19 C20 H17 116.502 no . .
C21 C20 H17 122.877 no . .
C20 C21 H18 116.524 no . .
C80 C21 H18 123.126 no . .
C23 C22 H20 119.841 no . .
C80 C22 H20 119.748 no . .
C19 C23 H21 119.377 no . .
C22 C23 H21 119.713 no . .
C24 C25 H22 119.686 no . .
C26 C25 H22 120.603 no . .
C25 C26 H23 119.785 no . .
C27 C26 H23 119.779 no . .
C26 C27 H24 118.755 no . .
C28 C27 H24 119.564 no . .
C27 C28 H25 120.611 no . .
C29 C28 H25 121.257 no . .
C24 C29 H26 119.585 no . .
C28 C29 H26 120.088 no . .
N1 C30 H27 107.406 no . .
N1 C30 H28 110.294 no . .
N1 C30 H29 110.773 no . .
H27 C30 H28 109.444 no . .
H27 C30 H29 109.452 no . .
H28 C30 H29 109.438 no . .
C21 C80 H19 119.731 no . .
C22 C80 H19 120.110 no . .

loop_
_geom_bond_atom_site_label_1
_geom_bond_atom_site_label_2
_geom_bond_distance
_geom_bond_publ_flag
_geom_bond_site_symmetry_2
Pd1 Pd2 2.9186(3) yes .
Pd1 C1 2.394(5) yes .
Pd1 C2 2.166(6) yes .
Pd1 C3 2.199(5) yes .
Pd1 C16 2.199(5) yes .
Pd1 C17 2.200(5) yes .
Pd1 C18 2.381(4) yes .
Pd2 C4 2.232(5) yes .
Pd2 C5 2.167(6) yes .
Pd2 C6 2.324(5) yes .
Pd2 C13 2.354(4) yes .
Pd2 C14 2.174(5) yes .
Pd2 C15 2.219(5) yes .
F1 F2 1.305(16) yes .
F1 F8 1.47(3) yes .
F1 B1 1.426(9) yes .
F2 F3 1.405(15) yes .
F2 B1 1.442(12) yes .
F3 F4 1.500(15) yes .
F3 F6 1.186(16) yes .
F3 B1 1.177(17) yes .
F4 F5 1.098(15) yes .
F4 B1 1.419(9) yes .
F5 F8 1.633(17) yes .
F5 B1 1.485(11) yes .
F6 F7 1.507(17) yes .
F6 B1 1.482(13) yes .
F7 F8 1.07(3) yes .
F7 B1 1.380(9) yes .
F8 B1 1.110(17) yes .
F9 F10 1.228(16) yes .
F9 B2 1.29(4) yes .
F9 B3 1.72(4) yes .
F10 F11 1.263(18) yes .
F10 B2 1.49(4) yes .
F10 B3 1.38(3) yes .
F11 F12 1.482(15) yes .
F11 F14 1.168(19) yes .
F11 B2 1.43(5) yes .
F12 F13 1.272(14) yes .
F12 B2 1.73(4) yes .
F12 B3 1.39(3) yes .
F13 B2 1.35(4) yes .
F13 B3 1.55(3) yes .
F14 B3 1.46(4) yes .
F15 B3 1.37(4) yes .
F16 B2 1.28(4) yes .
F16 B3 1.43(3) yes .
O1 N1 1.195(13) yes .
O2 N1 1.186(7) yes .
O3 N2 1.158(7) yes .
O4 N2 1.255(11) yes .
N1 C30 1.445(13) yes .
N2 C31 1.446(11) yes .
N2 C31 1.446(11) yes 2_656
C1 C2 1.404(6) yes .
C1 C24 1.459(9) yes .
C2 C3 1.421(9) yes .
C3 C4 1.434(6) yes .
C4 C5 1.420(9) yes .
C5 C6 1.399(6) yes .
C6 C7 1.469(7) yes .
C7 C8 1.396(8) yes .
C7 C12 1.431(6) yes .
C8 C9 1.365(9) yes .
C9 C10 1.401(8) yes .
C10 C11 1.370(9) yes .
C11 C12 1.392(8) yes .
C12 C13 1.462(7) yes 2_656
C13 C14 1.405(5) yes .
C14 C15 1.403(7) yes .
C15 C16 1.431(5) yes .
C16 C17 1.405(7) yes .
C17 C18 1.400(6) yes .
C18 C19 1.449(7) yes .
C19 C20 1.402(6) yes .
C19 C23 1.397(10) yes .
C20 C21 1.396(7) yes .
C21 C80 1.359(10) yes .
C22 C23 1.379(11) yes .
C22 C80 1.378(11) yes .
C24 C25 1.411(7) yes .
C24 C29 1.361(12) yes .
C25 C26 1.393(13) yes .
C26 C27 1.321(19) yes .
C27 C28 1.414(12) yes .
C28 C29 1.407(12) yes .
C1 H1 0.930 no .
C2 H2 0.975 no .
C3 H3 0.930 no .
C4 H4 0.930 no .
C5 H5 0.930 no .
C6 H6 1.012 no .
C8 H7 0.930 no .
C9 H8 0.930 no .
C10 H9 0.930 no .
C11 H10 0.930 no .
C13 H11 1.053 no .
C14 H12 1.012 no .
C15 H13 1.006 no .
C16 H14 1.062 no .
C17 H15 0.920 no .
C18 H16 1.093 no .
C20 H17 1.016 no .
C21 H18 0.937 no .
C22 H20 0.930 no .
C23 H21 0.930 no .
C25 H22 0.930 no .
C26 H23 0.930 no .
C27 H24 0.930 no .
C28 H25 0.930 no .
C29 H26 0.930 no .
C30 H27 0.960 no .
C30 H28 0.960 no .
C30 H29 0.960 no .
C80 H19 0.930 no .

loop_
_geom_contact_atom_site_label_1
_geom_contact_atom_site_label_2
_geom_contact_distance
_geom_contact_publ_flag
_geom_contact_site_symmetry_2
F11 F15 2.14(2) no .
C2 C29 3.056(10) no .
C5 C8 2.957(9) no .
C6 C13 2.978(5) no 2_656
C7 C10 2.809(9) no .
C7 C12 3.424(8) no 2_656
C8 C11 2.745(7) no .
C8 C11 3.471(10) no 2_656
C9 C10 3.594(12) no 2_656
C9 C12 2.798(8) no .
C11 C14 2.949(8) no 2_656
C17 C23 3.036(9) no .
C19 C24 3.446(8) no .
C19 C29 3.551(9) no .
C19 C80 2.795(9) no .
C20 C22 2.754(10) no .
C20 C24 3.429(7) no .
C20 C25 3.293(8) no .
C20 C26 3.484(9) no .
C21 C23 2.759(8) no .
C21 C26 3.383(10) no .
C21 C27 3.376(11) no .
C24 C27 2.763(13) no .
C25 C28 2.769(14) no .
C26 C29 2.774(10) no .
Pd1 F4 2.983(8) no .
Pd1 F5 3.035(9) no .
Pd1 F9 3.290(9) no .
Pd1 F10 3.109(6) no .
Pd1 F16 3.477(15) no .
Pd2 F16 3.393(16) no .
Pd2 O2 2.944(4) no .
Pd2 O3 3.449(3) no .
F1 C1 3.342(10) no .
F1 C21 3.458(8) no 6_555
F1 C25 3.156(12) no .
F2 C15 3.437(13) no 7_566
F2 C16 3.386(13) no 7_566
F2 C17 3.578(13) no 7_566
F2 C18 3.187(10) no .
F2 C20 3.243(9) no .
F2 C26 3.425(13) no 6_555
F2 C27 3.213(12) no 6_555
F3 C16 3.271(15) no 7_566
F3 C17 2.887(16) no 7_566
F3 C18 3.568(13) no .
F4 Pd1 2.983(8) no .
F4 O1 3.439(13) no .
F4 O2 2.991(8) no .
F4 N1 2.914(10) no .
F4 C16 3.226(9) no .
F4 C18 3.247(9) no .
F4 C30 3.061(10) no .
F5 Pd1 3.035(9) no .
F5 O1 3.001(12) no .
F5 O2 3.223(9) no .
F5 N1 2.873(10) no .
F5 C1 3.174(12) no .
F5 C3 3.370(10) no .
F5 C30 3.193(12) no .
F6 C17 3.487(13) no 7_566
F6 C22 3.492(13) no 1_565
F6 C26 3.282(12) no 6_555
F6 C30 3.211(15) no .
F7 C21 3.484(8) no 6_555
F7 C30 3.352(12) no .
F8 C21 3.478(13) no 6_555
F9 Pd1 3.290(9) no .
F9 C2 2.889(11) no .
F9 C2 3.587(13) no 3_666
F9 C3 3.501(13) no 3_666
F9 C4 3.402(13) no 3_666
F9 C29 3.088(10) no .
F9 C30 3.342(13) no 1_545
F10 Pd1 3.109(6) no .
F10 C2 3.509(10) no .
F10 C17 3.130(10) no .
F10 C18 3.597(9) no .
F10 C23 3.234(12) no .
F10 C29 3.530(10) no .
F10 C30 3.140(10) no 1_545
F11 C17 3.471(15) no .
F11 C30 3.561(17) no 1_545
F12 O2 3.343(7) no 1_545
F12 N1 3.233(8) no 1_545
F12 C9 3.583(11) no 1_545
F12 C10 3.087(9) no 2_646
F12 C11 3.331(9) no 2_646
F12 C30 3.303(12) no 1_545
F12 C31 3.555(12) no .
F13 O1 3.327(12) no 1_545
F13 N1 3.246(9) no 1_545
F13 C2 3.462(11) no 3_666
F13 C3 3.365(11) no 3_666
F13 C8 3.304(10) no 1_545
F13 C9 2.993(10) no 1_545
F13 C30 3.511(13) no 1_545
F13 C31 3.527(12) no 2_656
F14 O4 2.978(16) no .
F14 N2 3.418(13) no .
F14 C15 3.080(15) no .
F14 C17 3.335(14) no .
F14 C26 3.572(17) no 4_565
F14 C31 3.115(15) no .
F15 O4 3.58(3) no .
F15 O4 3.17(3) no 2_656
F15 N2 3.21(3) no .
F15 C2 3.18(2) no 3_666
F15 C4 3.31(2) no .
F15 C31 3.49(3) no .
F15 C31 2.98(3) no 2_656
F16 Pd1 3.477(15) no .
F16 Pd2 3.393(16) no .
F16 O3 3.381(14) no .
F16 O4 3.32(2) no .
F16 O4 3.141(18) no 2_656
F16 N2 3.017(14) no .
F16 C4 3.070(17) no .
F16 C31 3.354(18) no .
F16 C31 3.042(17) no 2_656
O1 F4 3.439(13) no .
O1 F5 3.001(12) no .
O1 F13 3.327(12) no 1_565
O1 C5 3.512(11) no .
O1 C5 3.072(11) no 3_676
O2 Pd2 2.944(4) no .
O2 F4 2.991(8) no .
O2 F5 3.223(9) no .
O2 F12 3.343(7) no 1_565
O2 C11 3.426(6) no 2_656
O2 C14 3.076(6) no .
O2 C16 3.581(7) no .
O3 Pd2 3.449(3) no .
O3 Pd2 3.449(3) no 2_656
O3 F16 3.381(14) no .
O3 F16 3.381(14) no 2_656
O3 C6 3.271(6) no .
O3 C6 3.271(6) no 2_656
O3 C13 3.235(6) no .
O3 C13 3.235(6) no 2_656
O4 F14 2.978(16) no .
O4 F15 3.58(3) no .
O4 F15 3.17(3) no 2_656
O4 F16 3.32(2) no .
O4 F16 3.141(18) no 2_656
O4 C24 3.384(14) no 4_565
O4 C25 3.308(13) no 4_565
O4 C26 3.558(12) no 4_565
N1 F4 2.914(10) no .
N1 F5 2.873(10) no .
N1 F12 3.233(8) no 1_565
N1 F13 3.246(9) no 1_565
N2 F14 3.418(13) no .
N2 F14 3.418(13) no 2_656
N2 F15 3.21(3) no .
N2 F15 3.21(3) no 2_656
N2 F16 3.017(14) no .
N2 F16 3.017(14) no 2_656
C1 F1 3.342(10) no .
C1 F5 3.174(12) no .
C2 F9 2.889(11) no .
C2 F9 3.587(13) no 3_666
C2 F10 3.509(10) no .
C2 F13 3.462(11) no 3_666
C2 F15 3.18(2) no 3_666
C2 B2 3.57(5) no 3_666
C3 F5 3.370(10) no .
C3 F9 3.501(13) no 3_666
C3 F13 3.365(11) no 3_666
C4 F9 3.402(13) no 3_666
C4 F15 3.31(2) no .
C4 F16 3.070(17) no .
C5 O1 3.512(11) no .
C5 O1 3.072(11) no 3_676
C6 O3 3.271(6) no .
C8 F13 3.304(10) no 1_565
C9 F12 3.583(11) no 1_565
C9 F13 2.993(10) no 1_565
C9 C31 3.223(12) no 2_666
C10 F12 3.087(9) no 2_666
C10 C31 3.179(12) no 2_666
C11 F12 3.331(9) no 2_666
C11 O2 3.426(6) no 2_656
C11 C21 3.567(9) no 8_565
C13 O3 3.235(6) no .
C14 O2 3.076(6) no .
C14 C20 3.442(7) no 7_566
C15 F2 3.437(13) no 7_566
C15 F14 3.080(15) no .
C15 C27 3.527(11) no 4_565
C16 F2 3.386(13) no 7_566
C16 F3 3.271(15) no 7_566
C16 F4 3.226(9) no .
C16 O2 3.581(7) no .
C16 C18 3.524(7) no 7_566
C17 F2 3.578(13) no 7_566
C17 F3 2.887(16) no 7_566
C17 F6 3.487(13) no 7_566
C17 F10 3.130(10) no .
C17 F11 3.471(15) no .
C17 F14 3.335(14) no .
C18 F2 3.187(10) no .
C18 F3 3.568(13) no .
C18 F4 3.247(9) no .
C18 F10 3.597(9) no .
C18 C16 3.524(7) no 7_566
C20 F2 3.243(9) no .
C20 C14 3.442(7) no 7_566
C21 F1 3.458(8) no 6_545
C21 F7 3.484(8) no 6_545
C21 F8 3.478(13) no 6_545
C21 C11 3.567(9) no 8_464
C22 F6 3.492(13) no 1_545
C22 C30 3.591(16) no 1_545
C23 F10 3.234(12) no .
C24 O4 3.384(14) no 4_564
C25 F1 3.156(12) no .
C25 O4 3.308(13) no 4_564
C25 C31 3.532(13) no 4_564
C26 F2 3.425(13) no 6_545
C26 F6 3.282(12) no 6_545
C26 F14 3.572(17) no 4_564
C26 O4 3.558(12) no 4_564
C27 F2 3.213(12) no 6_545
C27 C15 3.527(11) no 4_564
C29 F9 3.088(10) no .
C29 F10 3.530(10) no .
C30 F4 3.061(10) no .
C30 F5 3.193(12) no .
C30 F6 3.211(15) no .
C30 F7 3.352(12) no .
C30 F9 3.342(13) no 1_565
C30 F10 3.140(10) no 1_565
C30 F11 3.561(17) no 1_565
C30 F12 3.303(12) no 1_565
C30 F13 3.511(13) no 1_565
C30 C22 3.591(16) no 1_565
C30 B1 3.558(11) no .
C31 F12 3.555(12) no .
C31 F13 3.527(12) no 2_656
C31 F14 3.115(15) no .
C31 F15 3.49(3) no .
C31 F15 2.98(3) no 2_656
C31 F16 3.354(18) no .
C31 F16 3.042(17) no 2_656
C31 C9 3.223(12) no 2_646
C31 C10 3.179(12) no 2_646
C31 C25 3.532(13) no 4_565
B1 C30 3.558(11) no .
B2 C2 3.57(5) no 3_666
Pd1 H4 3.1396 no .
Pd1 H13 3.3453 no .
Pd2 H3 3.2149 no .
Pd2 H7 3.5442 no .
Pd2 H10 3.5543 no 2_656
Pd2 H14 3.2471 no .
O1 H27 3.0284 no .
O1 H28 2.6321 no .
O1 H29 2.5081 no .
O2 H27 2.3367 no .
O2 H28 2.8320 no .
O2 H29 2.9571 no .
C1 H3 2.5722 no .
C1 H16 3.5034 no .
C1 H22 2.5639 no .
C1 H26 2.6711 no .
C2 H4 2.7160 no .
C2 H26 2.7871 no .
C3 H1 2.5292 no .
C3 H5 2.6299 no .
C4 H2 2.6403 no .
C4 H6 2.6467 no .
C5 H3 2.6021 no .
C5 H7 2.6377 no .
C6 H4 2.6791 no .
C6 H7 2.6188 no .
C6 H11 3.5684 no .
C6 H11 2.5445 no 2_656
C7 H5 2.6965 no .
C7 H8 3.2504 no .
C7 H10 3.2589 no .
C7 H11 2.6610 no 2_656
C8 H5 2.6789 no .
C8 H6 3.3788 no .
C8 H9 3.2360 no .
C8 H10 3.5328 no 2_656
C9 H10 3.2223 no .
C10 H7 3.2317 no .
C11 H7 3.5988 no 2_656
C11 H8 3.2256 no .
C11 H11 3.3754 no 2_656
C11 H12 2.5118 no 2_656
C12 H6 2.7264 no .
C12 H7 3.2642 no .
C12 H9 3.2585 no .
C12 H12 2.5992 no 2_656
C13 H6 3.5621 no .
C13 H6 2.6310 no 2_656
C13 H10 2.6071 no 2_656
C13 H13 2.6654 no .
C14 H10 2.6288 no 2_656
C14 H14 2.6590 no .
C15 H11 2.7203 no .
C15 H15 2.7126 no .
C16 H12 2.7462 no .
C16 H16 2.6344 no .
C17 H13 2.7320 no .
C17 H21 2.7527 no .
C18 H1 3.4621 no .
C18 H14 2.6713 no .
C18 H17 2.5838 no .
C18 H21 2.6828 no .
C19 H15 2.6563 no .
C19 H18 3.2509 no .
C19 H20 3.2510 no .
C20 H16 2.6108 no .
C20 H19 3.2278 no .
C20 H21 3.2367 no .
C20 H22 3.5880 no .
C21 H20 3.2069 no .
C22 H18 3.2361 no .
C23 H15 2.7138 no .
C23 H16 3.4416 no .
C23 H17 3.2962 no .
C23 H19 3.2306 no .
C24 H2 2.8738 no .
C24 H17 3.4290 no .
C24 H23 3.2644 no .
C24 H25 3.2428 no .
C25 H1 2.5671 no .
C25 H17 3.0556 no .
C25 H24 3.1910 no .
C25 H26 3.2376 no .
C26 H17 3.4529 no .
C26 H18 3.3174 no .
C26 H25 3.2191 no .
C27 H18 3.4785 no .
C27 H22 3.1918 no .
C27 H26 3.2644 no .
C28 H23 3.2275 no .
C29 H1 3.2810 no .
C29 H2 2.9372 no .
C29 H22 3.2310 no .
C29 H24 3.2603 no .
C80 H17 3.3213 no .
C80 H21 3.2282 no .
H1 H2 2.9015 no .
H1 H3 2.3423 no .
H1 H16 3.1924 no .
H1 H22 2.3603 no .
H1 H26 3.5568 no .
H2 H3 2.8331 no .
H2 H4 2.4983 no .
H2 H26 2.3996 no .
H3 H4 2.8444 no .
H3 H5 2.4463 no .
H4 H5 2.8337 no .
H4 H6 2.4946 no .
H5 H6 2.8561 no .
H5 H7 2.1468 no .
H6 H11 3.3723 no .
H6 H11 1.8913 no 2_656
H7 H8 2.2819 no .
H7 H10 3.4143 no 2_656
H8 H9 2.3399 no .
H9 H10 2.2894 no .
H10 H12 1.9424 no 2_656
H11 H12 2.9605 no .
H11 H13 2.5302 no .
H12 H13 2.9824 no .
H12 H14 2.5314 no .
H13 H14 3.0369 no .
H13 H15 2.6082 no .
H14 H15 2.9612 no .
H14 H16 2.4210 no .
H15 H16 2.9066 no .
H15 H21 2.1839 no .
H16 H17 2.3036 no .
H17 H18 2.3674 no .
H17 H22 3.0844 no .
H18 H19 2.3323 no .
H18 H23 3.3148 no .
H19 H20 2.3062 no .
H20 H21 2.3027 no .
H22 H23 2.3280 no .
H23 H24 2.2303 no .
H24 H25 2.3468 no .
H25 H26 2.3561 no .
F1 H1 2.5697 no .
F1 H16 2.8541 no .
F1 H17 2.7077 no .
F1 H18 2.8226 no 6_555
F1 H19 3.1876 no 6_555
F1 H22 2.4668 no .
F1 H23 3.5316 no 6_555
F1 H24 3.0853 no 6_555
F2 H1 3.3856 no .
F2 H13 3.4955 no 7_566
F2 H16 2.1744 no .
F2 H17 2.3114 no .
F2 H18 3.5733 no 6_555
F2 H22 3.4719 no .
F2 H23 2.9460 no 6_555
F2 H24 2.5039 no 6_555
F3 H14 3.2039 no .
F3 H15 2.8858 no 7_566
F3 H16 2.4816 no .
F3 H17 3.5455 no .
F3 H23 2.9698 no 6_555
F3 H24 3.4420 no 6_555
F3 H28 2.8903 no .
F4 H1 2.9853 no .
F4 H3 3.3695 no .
F4 H14 2.4167 no .
F4 H16 2.3441 no .
F4 H27 3.2721 no .
F4 H28 2.5542 no .
F5 H1 2.3200 no .
F5 H3 2.6818 no .
F5 H14 3.2558 no .
F5 H16 2.9837 no .
F5 H28 2.6373 no .
F6 H15 3.1649 no 7_566
F6 H19 3.4974 no 1_565
F6 H20 2.7590 no 1_565
F6 H23 2.4106 no 6_555
F6 H27 3.3185 no .
F6 H28 2.3572 no .
F7 H18 2.5846 no 6_555
F7 H23 2.9781 no 6_555
F7 H25 2.9296 no 1_565
F7 H28 2.4041 no .
F8 H1 2.9815 no .
F8 H18 2.5954 no 6_555
F8 H22 3.4620 no .
F8 H28 2.9156 no .
F9 H2 2.1232 no .
F9 H2 3.3324 no 3_666
F9 H4 3.3974 no .
F9 H4 3.3736 no 3_666
F9 H15 3.4633 no .
F9 H26 2.2119 no .
F9 H29 2.4406 no 1_545
F10 H2 2.9851 no .
F10 H15 2.4267 no .
F10 H21 2.6316 no .
F10 H26 2.8052 no .
F10 H27 3.1428 no 1_545
F10 H29 2.3593 no 1_545
F11 H9 3.3553 no 2_646
F11 H13 3.2438 no .
F11 H15 2.6477 no .
F11 H21 3.1646 no .
F11 H27 3.3293 no 1_545
F11 H29 3.0212 no 1_545
F12 H7 3.4680 no 1_545
F12 H8 3.0807 no 1_545
F12 H9 2.4584 no 2_646
F12 H10 2.9090 no 2_646
F12 H27 3.1528 no 1_545
F12 H29 3.0085 no 1_545
F13 H3 3.3820 no 3_666
F13 H7 2.9137 no 1_545
F13 H8 2.3084 no 1_545
F13 H9 3.3469 no 2_646
F13 H29 3.0417 no 1_545
F14 H9 3.2797 no 2_646
F14 H13 2.2514 no .
F14 H15 2.6312 no .
F14 H23 3.2361 no 4_565
F15 H2 2.9696 no .
F15 H2 3.0584 no 3_666
F15 H4 2.4634 no .
F15 H8 3.1599 no 1_545
F16 H2 3.0270 no .
F16 H2 3.3971 no 3_666
F16 H4 2.2741 no .
F16 H8 3.5963 no 1_545
F16 H13 3.2414 no .
O1 H3 2.9851 no .
O1 H3 3.5061 no 3_676
O1 H5 2.7874 no .
O1 H5 2.3646 no 3_676
O1 H7 2.7994 no .
O1 H7 3.4479 no 3_676
O2 H3 3.5394 no .
O2 H5 3.3514 no .
O2 H7 3.0732 no .
O2 H10 2.5888 no 2_656
O2 H12 2.4239 no .
O2 H14 2.9150 no .
O3 H6 2.4536 no .
O3 H6 2.4536 no 2_656
O3 H11 2.3713 no .
O3 H11 2.3713 no 2_656
O4 H6 3.1180 no 2_656
O4 H8 3.3965 no 2_646
O4 H9 3.2440 no 2_646
O4 H11 3.0014 no .
O4 H13 3.4519 no .
O4 H22 3.5920 no 4_565
N1 H3 3.5081 no .
N1 H5 3.4750 no .
N1 H5 3.4694 no 3_676
N1 H7 3.1901 no .
N1 H10 3.4880 no 2_656
N1 H12 3.5905 no .
N2 H6 3.2681 no .
N2 H6 3.2681 no 2_656
N2 H11 3.2146 no .
N2 H11 3.2146 no 2_656
C1 H8 3.0665 no 3_676
C2 H2 3.4174 no 3_666
C2 H4 3.5445 no 3_666
C2 H8 3.4161 no 3_676
C3 H8 3.5660 no 3_676
C4 H2 3.4059 no 3_666
C4 H26 3.2289 no 3_666
C5 H26 3.5130 no 3_666
C6 H25 3.3268 no 3_666
C9 H1 3.2664 no 3_676
C10 H22 3.3887 no 3_676
C11 H18 3.2602 no 8_565
C13 H24 3.2950 no 4_565
C13 H25 3.5662 no 4_565
C14 H17 3.2629 no 7_566
C14 H24 3.0124 no 4_565
C15 H17 3.5987 no 7_566
C15 H24 2.9912 no 4_565
C16 H16 3.0246 no 7_566
C17 H14 3.3935 no 7_566
C17 H16 3.3321 no 7_566
C18 H14 2.9362 no 7_566
C19 H12 3.4745 no 7_566
C19 H14 3.2715 no 7_566
C20 H12 2.8774 no 7_566
C20 H14 3.5541 no 7_566
C21 H10 3.2023 no 8_464
C21 H12 3.0288 no 7_566
C22 H21 3.4446 no 7_556
C22 H27 3.3669 no 1_545
C22 H27 3.1330 no 7_566
C22 H28 3.3028 no 1_545
C22 H29 3.5149 no 1_545
C23 H20 3.4123 no 7_556
C23 H27 3.4517 no 1_545
C23 H27 3.1158 no 7_566
C23 H29 3.3816 no 1_545
C25 H9 3.5143 no 3_676
C25 H19 3.3657 no 6_555
C26 H13 3.1017 no 4_564
C26 H19 3.5507 no 6_555
C27 H11 3.2062 no 4_564
C27 H13 2.9897 no 4_564
C28 H6 3.1739 no 3_666
C28 H11 3.2291 no 4_564
C28 H28 3.5983 no 1_545
C28 H29 3.4801 no 1_545
C29 H4 3.3934 no 3_666
C29 H6 3.3748 no 3_666
C29 H29 3.2847 no 1_545
C30 H20 3.0977 no 1_565
C30 H21 3.3821 no 1_565
C30 H25 3.4028 no 1_565
C30 H26 3.5369 no 1_565
C31 H8 2.6898 no 2_646
C31 H9 2.6122 no 2_646
C31 H22 3.5957 no 4_565
C80 H10 3.3652 no 8_464
C80 H22 3.5494 no 6_545
B1 H1 3.1299 no .
B1 H16 2.8442 no .
B1 H17 3.5967 no .
B1 H18 3.2986 no 6_555
B1 H23 3.2332 no 6_555
B1 H28 2.7376 no .
B2 H2 2.9526 no .
B2 H2 3.4883 no 3_666
B2 H4 3.2165 no .
B2 H8 3.3704 no 1_545
B2 H15 3.5562 no .
B2 H26 3.4960 no .
B2 H29 3.0464 no 1_545
B3 H2 3.4480 no .
B3 H4 3.5626 no .
B3 H8 3.5807 no 1_545
B3 H9 3.4597 no 2_646
B3 H13 3.5181 no .
B3 H15 3.1977 no .
B3 H29 3.1046 no 1_545
H1 F1 2.5697 no .
H1 F2 3.3856 no .
H1 F4 2.9853 no .
H1 F5 2.3200 no .
H1 F8 2.9815 no .
H1 C9 3.2664 no 3_676
H1 B1 3.1299 no .
H1 H8 2.8358 no 3_676
H2 F9 2.1232 no .
H2 F9 3.3324 no 3_666
H2 F10 2.9851 no .
H2 F15 2.9696 no .
H2 F15 3.0584 no 3_666
H2 F16 3.0270 no .
H2 F16 3.3971 no 3_666
H2 C2 3.4174 no 3_666
H2 C4 3.4059 no 3_666
H2 B2 2.9526 no .
H2 B2 3.4883 no 3_666
H2 B3 3.4480 no .
H2 H2 2.6512 no 3_666
H2 H4 2.8457 no 3_666
H3 F4 3.3695 no .
H3 F5 2.6818 no .
H3 F13 3.3820 no 3_666
H3 O1 2.9851 no .
H3 O1 3.5061 no 3_676
H3 O2 3.5394 no .
H3 N1 3.5081 no .
H3 H7 3.1602 no 3_676
H3 H8 3.1958 no 3_676
H4 F9 3.3974 no .
H4 F9 3.3736 no 3_666
H4 F15 2.4634 no .
H4 F16 2.2741 no .
H4 C2 3.5445 no 3_666
H4 C29 3.3934 no 3_666
H4 B2 3.2165 no .
H4 B3 3.5626 no .
H4 H2 2.8457 no 3_666
H4 H26 2.8863 no 3_666
H5 O1 2.7874 no .
H5 O1 2.3646 no 3_676
H5 O2 3.3514 no .
H5 N1 3.4750 no .
H5 N1 3.4694 no 3_676
H6 O3 2.4536 no .
H6 O4 3.1180 no 2_656
H6 N2 3.2681 no .
H6 C28 3.1739 no 3_666
H6 C29 3.3748 no 3_666
H6 H25 3.0834 no 3_666
H6 H26 3.3795 no 3_666
H7 F12 3.4680 no 1_565
H7 F13 2.9137 no 1_565
H7 O1 2.7994 no .
H7 O1 3.4479 no 3_676
H7 O2 3.0732 no .
H7 N1 3.1901 no .
H7 H3 3.1602 no 3_676
H8 F12 3.0807 no 1_565
H8 F13 2.3084 no 1_565
H8 F15 3.1599 no 1_565
H8 F16 3.5963 no 1_565
H8 O4 3.3965 no 2_666
H8 C1 3.0665 no 3_676
H8 C2 3.4161 no 3_676
H8 C3 3.5660 no 3_676
H8 C31 2.6898 no 2_666
H8 B2 3.3704 no 1_565
H8 B3 3.5807 no 1_565
H8 H1 2.8358 no 3_676
H8 H3 3.1958 no 3_676
H8 H22 3.5004 no 3_676
H9 F11 3.3553 no 2_666
H9 F12 2.4584 no 2_666
H9 F13 3.3469 no 2_666
H9 F14 3.2797 no 2_666
H9 O4 3.2440 no 2_666
H9 C25 3.5143 no 3_676
H9 C31 2.6122 no 2_666
H9 B3 3.4597 no 2_666
H9 H19 3.1709 no 8_565
H9 H22 2.9140 no 3_676
H10 F12 2.9090 no 2_666
H10 O2 2.5888 no 2_656
H10 N1 3.4880 no 2_656
H10 C21 3.2023 no 8_565
H10 C80 3.3652 no 8_565
H10 H18 3.1391 no 8_565
H10 H19 3.4349 no 8_565
H11 O3 2.3713 no .
H11 O4 3.0014 no .
H11 N2 3.2146 no .
H11 C27 3.2062 no 4_565
H11 C28 3.2291 no 4_565
H11 H24 3.1645 no 4_565
H11 H25 3.2510 no 4_565
H12 O2 2.4239 no .
H12 N1 3.5905 no .
H12 C19 3.4745 no 7_566
H12 C20 2.8774 no 7_566
H12 C21 3.0288 no 7_566
H12 H17 2.9959 no 7_566
H12 H18 3.1080 no 7_566
H13 F2 3.4955 no 7_566
H13 F11 3.2438 no .
H13 F14 2.2514 no .
H13 F16 3.2414 no .
H13 O4 3.4519 no .
H13 C26 3.1017 no 4_565
H13 C27 2.9897 no 4_565
H13 B3 3.5181 no .
H13 H23 2.9238 no 4_565
H13 H24 2.6872 no 4_565
H14 F3 3.2039 no .
H14 F4 2.4167 no .
H14 F5 3.2558 no .
H14 O2 2.9150 no .
H14 C17 3.3935 no 7_566
H14 C18 2.9362 no 7_566
H14 C19 3.2715 no 7_566
H14 C20 3.5541 no 7_566
H14 H16 2.7679 no 7_566
H14 H17 3.5317 no 7_566
H15 F3 2.8858 no 7_566
H15 F6 3.1649 no 7_566
H15 F9 3.4633 no .
H15 F10 2.4267 no .
H15 F11 2.6477 no .
H15 F14 2.6312 no .
H15 B2 3.5562 no .
H15 B3 3.1977 no .
H16 F1 2.8541 no .
H16 F2 2.1744 no .
H16 F3 2.4816 no .
H16 F4 2.3441 no .
H16 F5 2.9837 no .
H16 C16 3.0246 no 7_566
H16 C17 3.3321 no 7_566
H16 B1 2.8442 no .
H16 H14 2.7679 no 7_566
H17 F1 2.7077 no .
H17 F2 2.3114 no .
H17 F3 3.5455 no .
H17 C14 3.2629 no 7_566
H17 C15 3.5987 no 7_566
H17 B1 3.5967 no .
H17 H12 2.9959 no 7_566
H17 H14 3.5317 no 7_566
H17 H24 2.9723 no 6_555
H18 F1 2.8226 no 6_545
H18 F2 3.5733 no 6_545
H18 F7 2.5846 no 6_545
H18 F8 2.5954 no 6_545
H18 C11 3.2602 no 8_464
H18 B1 3.2986 no 6_545
H18 H10 3.1391 no 8_464
H18 H12 3.1080 no 7_566
H19 F1 3.1876 no 6_545
H19 F6 3.4974 no 1_545
H19 C25 3.3657 no 6_545
H19 C26 3.5507 no 6_545
H19 H9 3.1709 no 8_464
H19 H10 3.4349 no 8_464
H19 H22 2.6541 no 6_545
H19 H23 3.0202 no 6_545
H20 F6 2.7590 no 1_545
H20 C23 3.4123 no 7_556
H20 C30 3.0977 no 1_545
H20 H20 3.4498 no 7_556
H20 H21 2.6992 no 7_556
H20 H27 2.7827 no 1_545
H20 H27 3.1772 no 7_566
H20 H28 2.7551 no 1_545
H20 H29 3.2637 no 1_545
H21 F10 2.6316 no .
H21 F11 3.1646 no .
H21 C22 3.4446 no 7_556
H21 C30 3.3821 no 1_545
H21 H20 2.6992 no 7_556
H21 H27 2.9633 no 1_545
H21 H27 3.1216 no 7_566
H21 H29 3.0427 no 1_545
H22 F1 2.4668 no .
H22 F2 3.4719 no .
H22 F8 3.4620 no .
H22 O4 3.5920 no 4_564
H22 C10 3.3887 no 3_676
H22 C31 3.5957 no 4_564
H22 C80 3.5494 no 6_555
H22 H8 3.5004 no 3_676
H22 H9 2.9140 no 3_676
H22 H19 2.6541 no 6_555
H23 F1 3.5316 no 6_545
H23 F2 2.9460 no 6_545
H23 F3 2.9698 no 6_545
H23 F6 2.4106 no 6_545
H23 F7 2.9781 no 6_545
H23 F14 3.2361 no 4_564
H23 B1 3.2332 no 6_545
H23 H13 2.9238 no 4_564
H23 H19 3.0202 no 6_555
H24 F1 3.0853 no 6_545
H24 F2 2.5039 no 6_545
H24 F3 3.4420 no 6_545
H24 C13 3.2950 no 4_564
H24 C14 3.0124 no 4_564
H24 C15 2.9912 no 4_564
H24 H11 3.1645 no 4_564
H24 H13 2.6872 no 4_564
H24 H17 2.9723 no 6_545
H25 F7 2.9296 no 1_545
H25 C6 3.3268 no 3_666
H25 C13 3.5662 no 4_564
H25 C30 3.4028 no 1_545
H25 H6 3.0834 no 3_666
H25 H11 3.2510 no 4_564
H25 H28 2.8747 no 1_545
H25 H29 3.0443 no 1_545
H26 F9 2.2119 no .
H26 F10 2.8052 no .
H26 C4 3.2289 no 3_666
H26 C5 3.5130 no 3_666
H26 C30 3.5369 no 1_545
H26 B2 3.4960 no .
H26 H4 2.8863 no 3_666
H26 H6 3.3795 no 3_666
H26 H29 2.6608 no 1_545
H27 F4 3.2721 no .
H27 F6 3.3185 no .
H27 F10 3.1428 no 1_565
H27 F11 3.3293 no 1_565
H27 F12 3.1528 no 1_565
H27 C22 3.3669 no 1_565
H27 C22 3.1330 no 7_566
H27 C23 3.4517 no 1_565
H27 C23 3.1158 no 7_566
H27 H20 2.7827 no 1_565
H27 H20 3.1772 no 7_566
H27 H21 2.9633 no 1_565
H27 H21 3.1216 no 7_566
H28 F3 2.8903 no .
H28 F4 2.5542 no .
H28 F5 2.6373 no .
H28 F6 2.3572 no .
H28 F7 2.4041 no .
H28 F8 2.9156 no .
H28 C22 3.3028 no 1_565
H28 C28 3.5983 no 1_565
H28 B1 2.7376 no .
H28 H20 2.7551 no 1_565
H28 H25 2.8747 no 1_565
H29 F9 2.4406 no 1_565
H29 F10 2.3593 no 1_565
H29 F11 3.0212 no 1_565
H29 F12 3.0085 no 1_565
H29 F13 3.0417 no 1_565
H29 C22 3.5149 no 1_565
H29 C23 3.3816 no 1_565
H29 C28 3.4801 no 1_565
H29 C29 3.2847 no 1_565
H29 B2 3.0464 no 1_565
H29 B3 3.1046 no 1_565
H29 H20 3.2637 no 1_565
H29 H21 3.0427 no 1_565
H29 H25 3.0443 no 1_565
H29 H26 2.6608 no 1_565

loop_
_geom_torsion_atom_site_label_1
_geom_torsion_atom_site_label_2
_geom_torsion_atom_site_label_3
_geom_torsion_atom_site_label_4
_geom_torsion
_geom_torsion_publ_flag
_geom_torsion_site_symmetry_1
_geom_torsion_site_symmetry_3
_geom_torsion_site_symmetry_4
Pd2 Pd1 C1 C2 37.2(4) no . . .
Pd2 Pd1 C1 C24 153.8(3) no . . .
C1 Pd1 Pd2 C4 -20.0(3) no . . .
C1 Pd1 Pd2 C5 1.4(3) no . . .
C1 Pd1 Pd2 C6 -12.6(3) no . . .
C1 Pd1 Pd2 C13 174.7(3) no . . .
C1 Pd1 Pd2 C14 160.2(3) no . . .
C1 Pd1 Pd2 C15 -178.6(3) no . . .
Pd2 Pd1 C2 C1 -153.0(3) no . . .
Pd2 Pd1 C2 C3 -30.1(3) no . . .
C2 Pd1 Pd2 C4 1.04(19) no . . .
C2 Pd1 Pd2 C5 22.49(19) no . . .
C2 Pd1 Pd2 C6 8.47(19) no . . .
C2 Pd1 Pd2 C13 -164.27(19) no . . .
C2 Pd1 Pd2 C14 -178.71(19) no . . .
C2 Pd1 Pd2 C15 -157.52(19) no . . .
Pd2 Pd1 C3 C2 148.6(3) no . . .
Pd2 Pd1 C3 C4 27.4(3) no . . .
C3 Pd1 Pd2 C4 -18.16(19) no . . .
C3 Pd1 Pd2 C5 3.28(19) no . . .
C3 Pd1 Pd2 C6 -10.74(19) no . . .
C3 Pd1 Pd2 C13 176.53(19) no . . .
C3 Pd1 Pd2 C14 162.09(19) no . . .
C3 Pd1 Pd2 C15 -176.72(19) no . . .
Pd2 Pd1 C16 C15 -26.4(2) no . . .
Pd2 Pd1 C16 C17 -146.23(19) no . . .
C16 Pd1 Pd2 C4 175.88(14) no . . .
C16 Pd1 Pd2 C5 -162.67(14) no . . .
C16 Pd1 Pd2 C6 -176.69(14) no . . .
C16 Pd1 Pd2 C13 10.58(14) no . . .
C16 Pd1 Pd2 C14 -3.87(14) no . . .
C16 Pd1 Pd2 C15 17.32(14) no . . .
Pd2 Pd1 C17 C16 31.77(18) no . . .
Pd2 Pd1 C17 C18 158.68(19) no . . .
C17 Pd1 Pd2 C4 155.88(15) no . . .
C17 Pd1 Pd2 C5 177.33(15) no . . .
C17 Pd1 Pd2 C6 163.31(15) no . . .
C17 Pd1 Pd2 C13 -9.43(15) no . . .
C17 Pd1 Pd2 C14 -23.87(15) no . . .
C17 Pd1 Pd2 C15 -2.68(15) no . . .
Pd2 Pd1 C18 C17 -29.0(3) no . . .
Pd2 Pd1 C18 C19 -146.1(3) no . . .
C18 Pd1 Pd2 C4 172.45(16) no . . .
C18 Pd1 Pd2 C5 -166.11(16) no . . .
C18 Pd1 Pd2 C6 179.87(16) no . . .
C18 Pd1 Pd2 C13 7.14(16) no . . .
C18 Pd1 Pd2 C14 -7.30(16) no . . .
C18 Pd1 Pd2 C15 13.89(16) no . . .
C1 Pd1 C2 C3 123.0(6) no . . .
C2 Pd1 C1 C24 116.5(7) no . . .
C1 Pd1 C3 C2 -32.9(2) no . . .
C1 Pd1 C3 C4 -154.2(5) no . . .
C3 Pd1 C1 C2 35.3(3) no . . .
C3 Pd1 C1 C24 151.8(5) no . . .
C1 Pd1 C16 C15 -178.6(4) no . . .
C1 Pd1 C16 C17 61.6(6) no . . .
C16 Pd1 C1 C2 -179.2(4) no . . .
C16 Pd1 C1 C24 -62.7(8) no . . .
C1 Pd1 C17 C16 -152.0(2) no . . .
C1 Pd1 C17 C18 -25.0(4) no . . .
C17 Pd1 C1 C2 -137.7(3) no . . .
C17 Pd1 C1 C24 -21.2(5) no . . .
C1 Pd1 C18 C17 160.1(3) no . . .
C1 Pd1 C18 C19 43.0(4) no . . .
C18 Pd1 C1 C2 -151.9(3) no . . .
C18 Pd1 C1 C24 -35.4(4) no . . .
C2 Pd1 C3 C4 -121.2(6) no . . .
C3 Pd1 C2 C1 -123.0(5) no . . .
C2 Pd1 C17 C16 163.8(3) no . . .
C2 Pd1 C17 C18 -69.3(4) no . . .
C17 Pd1 C2 C1 75.5(5) no . . .
C17 Pd1 C2 C3 -161.5(2) no . . .
C2 Pd1 C18 C17 140.8(3) no . . .
C2 Pd1 C18 C19 23.8(5) no . . .
C18 Pd1 C2 C1 34.6(4) no . . .
C18 Pd1 C2 C3 157.60(16) no . . .
C3 Pd1 C16 C15 -45.6(5) no . . .
C3 Pd1 C16 C17 -165.4(3) no . . .
C16 Pd1 C3 C2 167.63(18) no . . .
C16 Pd1 C3 C4 46.4(5) no . . .
C3 Pd1 C18 C17 176.2(5) no . . .
C3 Pd1 C18 C19 59.1(7) no . . .
C18 Pd1 C3 C2 -51.0(7) no . . .
C18 Pd1 C3 C4 -172.2(3) no . . .
C16 Pd1 C17 C18 126.9(4) no . . .
C17 Pd1 C16 C15 119.8(4) no . . .
C16 Pd1 C18 C17 -32.61(19) no . . .
C16 Pd1 C18 C19 -149.6(4) no . . .
C18 Pd1 C16 C15 150.8(4) no . . .
C18 Pd1 C16 C17 30.95(16) no . . .
C17 Pd1 C18 C19 -117.0(5) no . . .
C18 Pd1 C17 C16 -126.9(4) no . . .
C18 Pd1 C17 C18 0(1810783) no . . .
Pd1 Pd2 C4 C3 27.9(3) no . . .
Pd1 Pd2 C4 C5 143.6(2) no . . .
Pd1 Pd2 C5 C4 -33.43(19) no . . .
Pd1 Pd2 C5 C6 -162.2(3) no . . .
Pd1 Pd2 C6 C5 24.0(3) no . . .
Pd1 Pd2 C6 C7 139.91(19) no . . .
Pd1 Pd2 C13 C12 -139.4(2) no . . 2_656
Pd1 Pd2 C13 C14 -24.9(3) no . . .
Pd1 Pd2 C14 C13 161.71(18) no . . .
Pd1 Pd2 C14 C15 33.65(17) no . . .
Pd1 Pd2 C15 C14 -143.83(19) no . . .
Pd1 Pd2 C15 C16 -26.3(2) no . . .
C4 Pd2 C5 C6 -128.8(5) no . . .
C5 Pd2 C4 C3 -115.7(5) no . . .
C4 Pd2 C6 C5 31.5(2) no . . .
C4 Pd2 C6 C7 147.4(4) no . . .
C6 Pd2 C4 C3 -146.0(4) no . . .
C6 Pd2 C4 C5 -30.30(17) no . . .
C4 Pd2 C13 C12 77.3(6) no . . 2_656
C4 Pd2 C13 C14 -168.1(5) no . . .
C13 Pd2 C4 C3 179.3(4) no . . .
C13 Pd2 C4 C5 -65.0(6) no . . .
C4 Pd2 C15 C14 -170.03(17) no . . .
C4 Pd2 C15 C16 -52.5(4) no . . .
C15 Pd2 C4 C3 54.3(5) no . . .
C15 Pd2 C4 C5 170.07(16) no . . .
C5 Pd2 C6 C7 115.9(5) no . . .
C6 Pd2 C5 C4 128.8(5) no . . .
C5 Pd2 C13 C12 32.0(4) no . . 2_656
C5 Pd2 C13 C14 146.5(3) no . . .
C13 Pd2 C5 C4 152.97(17) no . . .
C13 Pd2 C5 C6 24.2(4) no . . .
C5 Pd2 C14 C13 -69.9(4) no . . .
C5 Pd2 C14 C15 162.1(3) no . . .
C14 Pd2 C5 C4 -162.0(3) no . . .
C14 Pd2 C5 C6 69.2(5) no . . .
C6 Pd2 C13 C12 46.0(3) no . . 2_656
C6 Pd2 C13 C14 160.5(2) no . . .
C13 Pd2 C6 C5 -161.3(2) no . . .
C13 Pd2 C6 C7 -45.5(3) no . . .
C6 Pd2 C14 C13 -25.1(4) no . . .
C6 Pd2 C14 C15 -153.17(17) no . . .
C14 Pd2 C6 C5 -146.9(2) no . . .
C14 Pd2 C6 C7 -31.0(4) no . . .
C6 Pd2 C15 C14 63.2(6) no . . .
C6 Pd2 C15 C16 -179.2(4) no . . .
C15 Pd2 C6 C5 169.4(4) no . . .
C15 Pd2 C6 C7 -74.7(6) no . . .
C13 Pd2 C14 C15 -128.1(4) no . . .
C14 Pd2 C13 C12 -114.6(5) no . . 2_656
C13 Pd2 C15 C14 30.67(16) no . . .
C13 Pd2 C15 C16 148.2(4) no . . .
C15 Pd2 C13 C12 -146.3(4) no . . 2_656
C15 Pd2 C13 C14 -31.78(19) no . . .
C14 Pd2 C15 C16 117.5(4) no . . .
C15 Pd2 C14 C13 128.1(4) no . . .
F2 F1 F8 F5 76.9(9) no . . .
F2 F1 F8 F7 -39.7(14) no . . .
F2 F1 F8 B1 17.7(10) no . . .
F8 F1 F2 F3 -17.0(10) no . . .
F8 F1 F2 B1 -13.9(7) no . . .
F2 F1 B1 F3 3.9(6) no . . .
F2 F1 B1 F4 84.9(8) no . . .
F2 F1 B1 F5 126.6(6) no . . .
F2 F1 B1 F6 -58.2(9) no . . .
F2 F1 B1 F7 -125.5(7) no . . .
F2 F1 B1 F8 -161.0(6) no . . .
B1 F1 F2 F3 -3.1(5) no . . .
F8 F1 B1 F2 161.0(10) no . . .
F8 F1 B1 F3 164.8(12) no . . .
F8 F1 B1 F4 -114.1(12) no . . .
F8 F1 B1 F5 -72.4(10) no . . .
F8 F1 B1 F6 102.8(12) no . . .
F8 F1 B1 F7 35.5(10) no . . .
B1 F1 F8 F5 59.2(7) no . . .
B1 F1 F8 F7 -57.4(11) no . . .
F1 F2 F3 F4 -50.8(10) no . . .
F1 F2 F3 F6 67.6(12) no . . .
F1 F2 F3 B1 3.6(8) no . . .
F1 F2 B1 F3 -176.2(6) no . . .
F1 F2 B1 F4 -116.2(6) no . . .
F1 F2 B1 F5 -73.4(8) no . . .
F1 F2 B1 F6 142.3(6) no . . .
F1 F2 B1 F7 81.4(8) no . . .
F1 F2 B1 F8 20.9(7) no . . .
F3 F2 B1 F1 176.2(9) no . . .
F3 F2 B1 F4 60.0(8) no . . .
F3 F2 B1 F5 102.8(10) no . . .
F3 F2 B1 F6 -41.5(7) no . . .
F3 F2 B1 F7 -102.4(10) no . . .
F3 F2 B1 F8 -162.9(10) no . . .
B1 F2 F3 F4 -54.4(7) no . . .
B1 F2 F3 F6 64.0(10) no . . .
F2 F3 F4 F5 60.0(11) no . . .
F2 F3 F4 B1 57.6(8) no . . .
F2 F3 F6 F7 -56.8(13) no . . .
F2 F3 F6 B1 -58.1(10) no . . .
F2 F3 B1 F1 -3.5(8) no . . .
F2 F3 B1 F4 -115.8(6) no . . .
F2 F3 B1 F5 -117.5(7) no . . .
F2 F3 B1 F6 122.6(8) no . . .
F2 F3 B1 F7 121.2(7) no . . .
F4 F3 F6 F7 55.3(12) no . . .
F4 F3 F6 B1 54.1(9) no . . .
F6 F3 F4 F5 -60.5(14) no . . .
F6 F3 F4 B1 -62.9(11) no . . .
F4 F3 B1 F1 112.3(7) no . . .
F4 F3 B1 F2 115.8(6) no . . .
F4 F3 B1 F5 -1.7(6) no . . .
F4 F3 B1 F6 -121.6(7) no . . .
F4 F3 B1 F7 -123.1(7) no . . .
B1 F3 F4 F5 2.4(9) no . . .
F6 F3 B1 F1 -126.1(8) no . . .
F6 F3 B1 F2 -122.6(9) no . . .
F6 F3 B1 F4 121.6(8) no . . .
F6 F3 B1 F5 119.9(8) no . . .
F6 F3 B1 F7 -1.5(10) no . . .
B1 F3 F6 F7 1.3(8) no . . .
F3 F4 F5 F8 4.9(11) no . . .
F3 F4 F5 B1 -1.9(8) no . . .
F3 F4 B1 F1 -111.6(10) no . . .
F3 F4 B1 F2 -55.9(8) no . . .
F3 F4 B1 F5 177.7(8) no . . .
F3 F4 B1 F6 42.5(7) no . . .
F3 F4 B1 F7 106.4(11) no . . .
F3 F4 B1 F8 166.6(10) no . . .
F5 F4 B1 F1 70.6(9) no . . .
F5 F4 B1 F2 126.3(7) no . . .
F5 F4 B1 F3 -177.7(7) no . . .
F5 F4 B1 F6 -135.2(7) no . . .
F5 F4 B1 F7 -71.3(10) no . . .
F5 F4 B1 F8 -11.2(8) no . . .
B1 F4 F5 F8 6.8(5) no . . .
F4 F5 F8 F1 -71.3(11) no . . .
F4 F5 F8 F7 52.9(18) no . . .
F4 F5 F8 B1 -9.3(15) no . . .
F4 F5 B1 F1 -123.1(7) no . . .
F4 F5 B1 F2 -71.5(8) no . . .
F4 F5 B1 F3 2.3(7) no . . .
F4 F5 B1 F6 61.2(9) no . . .
F4 F5 B1 F7 129.0(7) no . . .
F4 F5 B1 F8 170.1(7) no . . .
F8 F5 B1 F1 66.8(16) no . . .
F8 F5 B1 F2 118.4(17) no . . .
F8 F5 B1 F3 -167.7(17) no . . .
F8 F5 B1 F4 -170.1(16) no . . .
F8 F5 B1 F6 -108.8(17) no . . .
F8 F5 B1 F7 -41.1(16) no . . .
B1 F5 F8 F1 -62.0(9) no . . .
B1 F5 F8 F7 62.2(10) no . . .
B1 F5 F8 B1 -0(1850687) no . . .
F3 F6 F7 F8 0.5(12) no . . .
F3 F6 F7 B1 -1.2(8) no . . .
F3 F6 B1 F1 93.3(12) no . . .
F3 F6 B1 F2 49.5(9) no . . .
F3 F6 B1 F3 -0(2134380) no . . .
F3 F6 B1 F4 -54.3(9) no . . .
F3 F6 B1 F5 -92.7(11) no . . .
F3 F6 B1 F7 178.5(10) no . . .
F3 F6 B1 F8 176.9(10) no . . .
F7 F6 B1 F1 -85.2(9) no . . .
F7 F6 B1 F2 -129.0(6) no . . .
F7 F6 B1 F3 -178.5(7) no . . .
F7 F6 B1 F4 127.2(6) no . . .
F7 F6 B1 F5 88.8(8) no . . .
F7 F6 B1 F8 -1.6(6) no . . .
B1 F6 F7 F8 1.7(6) no . . .
F6 F7 F8 F1 49.5(14) no . . .
F6 F7 F8 F5 -54.9(16) no . . .
F6 F7 F8 B1 -1.9(11) no . . .
F6 F7 B1 F1 132.5(7) no . . .
F6 F7 B1 F2 76.4(8) no . . .
F6 F7 B1 F3 1.3(6) no . . .
F6 F7 B1 F4 -81.7(9) no . . .
F6 F7 B1 F5 -125.0(6) no . . .
F6 F7 B1 F8 178.0(7) no . . .
F8 F7 B1 F1 -45.5(11) no . . .
F8 F7 B1 F2 -101.6(13) no . . .
F8 F7 B1 F3 -176.7(12) no . . .
F8 F7 B1 F4 100.3(13) no . . .
F8 F7 B1 F5 57.0(11) no . . .
F8 F7 B1 F6 -178.0(11) no . . .
B1 F7 F8 F1 51.4(11) no . . .
B1 F7 F8 F5 -52.9(9) no . . .
F1 F8 B1 F2 -17.9(11) no . . .
F1 F8 B1 F4 111.8(9) no . . .
F1 F8 B1 F5 103.8(8) no . . .
F1 F8 B1 F6 -130.7(8) no . . .
F1 F8 B1 F7 -132.7(8) no . . .
F5 F8 B1 F1 -103.8(8) no . . .
F5 F8 B1 F2 -121.7(8) no . . .
F5 F8 B1 F4 8.0(13) no . . .
F5 F8 B1 F5 -0(1723789) no . . .
F5 F8 B1 F6 125.5(7) no . . .
F5 F8 B1 F7 123.5(10) no . . .
F7 F8 B1 F1 132.7(8) no . . .
F7 F8 B1 F2 114.7(13) no . . .
F7 F8 B1 F4 -115.5(9) no . . .
F7 F8 B1 F5 -123.5(11) no . . .
F7 F8 B1 F6 1.9(11) no . . .
F10 F9 B2 F11 6.0(14) no . . .
F10 F9 B2 F12 62(3) no . . .
F10 F9 B2 F13 114(3) no . . .
F10 F9 B2 F16 -102(4) no . . .
B2 F9 F10 F11 -7.5(18) no . . .
B2 F9 F10 B3 -2.0(17) no . . .
F10 F9 B3 F12 96(3) no . . .
F10 F9 B3 F13 135.7(14) no . . .
F10 F9 B3 F14 -48(3) no . . .
F10 F9 B3 F15 -146.2(14) no . . .
F10 F9 B3 F16 -125.4(15) no . . .
B3 F9 F10 F11 -5.5(10) no . . .
B3 F9 F10 B2 2.0(9) no . . .
F9 F10 F11 F12 -49.9(13) no . . .
F9 F10 F11 F14 96.1(16) no . . .
F9 F10 F11 B2 7.0(9) no . . .
F9 F10 B2 F11 -172.5(18) no . . .
F9 F10 B2 F12 -132(2) no . . .
F9 F10 B2 F13 -94(4) no . . .
F9 F10 B2 F16 108(4) no . . .
F9 F10 B3 F12 -106(3) no . . .
F9 F10 B3 F13 -50.1(19) no . . .
F9 F10 B3 F14 147.7(14) no . . .
F9 F10 B3 F15 38.1(19) no . . .
F9 F10 B3 F16 63(2) no . . .
F11 F10 B2 F9 172.5(18) no . . .
F11 F10 B2 F12 40.7(12) no . . .
F11 F10 B2 F13 78(3) no . . .
F11 F10 B2 F16 -80(3) no . . .
B2 F10 F11 F12 -56.9(18) no . . .
B2 F10 F11 F14 89(2) no . . .
F11 F10 B3 F9 171.6(18) no . . .
F11 F10 B3 F12 65(3) no . . .
F11 F10 B3 F13 121(3) no . . .
F11 F10 B3 F14 -40.8(17) no . . .
F11 F10 B3 F15 -150(3) no . . .
F11 F10 B3 F16 -126(3) no . . .
B3 F10 F11 F12 -59.3(18) no . . .
B3 F10 F11 F14 87(3) no . . .
B3 F10 F11 B2 -2.4(16) no . . .
B2 F10 B3 F9 -4(4) no . . .
B2 F10 B3 F12 -110(5) no . . .
B2 F10 B3 F13 -54(4) no . . .
B2 F10 B3 F14 144(4) no . . .
B2 F10 B3 F15 34(4) no . . .
B2 F10 B3 F16 59(4) no . . .
B3 F10 B2 F9 176(4) no . . .
B3 F10 B2 F11 3(3) no . . .
B3 F10 B2 F12 44(3) no . . .
B3 F10 B2 F13 81(5) no . . .
B3 F10 B2 F16 -77(4) no . . .
F10 F11 F12 F13 48.1(12) no . . .
F10 F11 F12 B2 53.4(10) no . . .
F10 F11 F12 B3 66.7(13) no . . .
F10 F11 F14 B3 -80.1(19) no . . .
F10 F11 B2 F9 -6.1(15) no . . .
F10 F11 B2 F12 -127.2(12) no . . .
F10 F11 B2 F13 -122(3) no . . .
F10 F11 B2 F16 116(3) no . . .
F12 F11 F14 B3 66.8(12) no . . .
F14 F11 F12 F13 -102.8(15) no . . .
F14 F11 F12 B2 -97.5(15) no . . .
F14 F11 F12 B3 -84.2(15) no . . .
F12 F11 B2 F9 121(3) no . . .
F12 F11 B2 F10 127.2(12) no . . .
F12 F11 B2 F13 5.0(14) no . . .
F12 F11 B2 F16 -117(2) no . . .
B2 F11 F12 F13 -5.3(15) no . . .
B2 F11 F12 B2 0(2171257) no . . .
B2 F11 F12 B3 13.3(15) no . . .
F14 F11 B2 F9 -130(2) no . . .
F14 F11 B2 F10 -124.0(14) no . . .
F14 F11 B2 F12 108.9(13) no . . .
F14 F11 B2 F13 113.9(19) no . . .
F14 F11 B2 F16 -8(3) no . . .
B2 F11 F14 B3 -9.9(15) no . . .
F11 F12 F13 B2 5.5(7) no . . .
F11 F12 F13 B3 10.6(6) no . . .
F11 F12 B2 F9 -83(4) no . . .
F11 F12 B2 F10 -38.5(13) no . . .
F11 F12 B2 F13 -173.2(19) no . . .
F11 F12 B2 F16 82(3) no . . .
F11 F12 B3 F9 -106(3) no . . .
F11 F12 B3 F10 -56(2) no . . .
F11 F12 B3 F13 -161(3) no . . .
F11 F12 B3 F14 49(2) no . . .
F11 F12 B3 F15 160(4) no . . .
F11 F12 B3 F16 138(5) no . . .
F13 F12 B2 F9 90(4) no . . .
F13 F12 B2 F10 135(3) no . . .
F13 F12 B2 F11 173.2(19) no . . .
F13 F12 B2 F16 -105(4) no . . .
B2 F12 F13 B3 5.1(15) no . . .
F13 F12 B3 F9 54.7(19) no . . .
F13 F12 B3 F10 105(3) no . . .
F13 F12 B3 F14 -150.5(18) no . . .
F13 F12 B3 F15 -39(2) no . . .
F13 F12 B3 F16 -62(3) no . . .
B3 F12 F13 B2 -5.1(12) no . . .
B2 F12 B3 F9 44(4) no . . .
B2 F12 B3 F10 94(5) no . . .
B2 F12 B3 F13 -11(4) no . . .
B2 F12 B3 F14 -161(6) no . . .
B2 F12 B3 F15 -50(4) no . . .
B2 F12 B3 F16 -72(5) no . . .
B3 F12 B2 F9 -103(6) no . . .
B3 F12 B2 F10 -59(5) no . . .
B3 F12 B2 F11 -20(4) no . . .
B3 F12 B2 F13 166(5) no . . .
B3 F12 B2 F16 61(5) no . . .
F12 F13 B2 F9 -115(3) no . . .
F12 F13 B2 F10 -57(3) no . . .
F12 F13 B2 F11 -5.6(15) no . . .
F12 F13 B2 F16 101(4) no . . .
F12 F13 B3 F9 -133.2(14) no . . .
F12 F13 B3 F10 -100(3) no . . .
F12 F13 B3 F14 51(3) no . . .
F12 F13 B3 F15 145.4(16) no . . .
F12 F13 B3 F16 139(2) no . . .
B2 F13 B3 F9 35(4) no . . .
B2 F13 B3 F10 68(4) no . . .
B2 F13 B3 F12 168(5) no . . .
B2 F13 B3 F14 -141(6) no . . .
B2 F13 B3 F15 -46(4) no . . .
B2 F13 B3 F16 -53(4) no . . .
B3 F13 B2 F9 -125(6) no . . .
B3 F13 B2 F10 -67(5) no . . .
B3 F13 B2 F11 -16(3) no . . .
B3 F13 B2 F12 -10(4) no . . .
B3 F13 B2 F16 91(5) no . . .
F11 F14 B3 F9 80(3) no . . .
F11 F14 B3 F10 47.5(18) no . . .
F11 F14 B3 F12 -68(2) no . . .
F11 F14 B3 F13 -106(4) no . . .
F11 F14 B3 F15 168(3) no . . .
F11 F14 B3 F16 160(3) no . . .
B2 F16 B3 F9 -33(4) no . . .
B2 F16 B3 F10 -72(4) no . . .
B2 F16 B3 F12 94(5) no . . .
B2 F16 B3 F13 50(4) no . . .
B2 F16 B3 F14 -169(5) no . . .
B2 F16 B3 F15 34(4) no . . .
B3 F16 B2 F9 124(6) no . . .
B3 F16 B2 F10 65(5) no . . .
B3 F16 B2 F11 14(3) no . . .
B3 F16 B2 F12 -41(3) no . . .
B3 F16 B2 F13 -94(5) no . . .
Pd1 C1 C2 C3 -64.5(4) no . . .
Pd1 C1 C24 C25 119.9(4) no . . .
Pd1 C1 C24 C29 -62.4(6) no . . .
C2 C1 C24 C25 -161.1(5) no . . .
C2 C1 C24 C29 16.6(8) no . . .
C24 C1 C2 Pd1 -113.4(5) no . . .
C24 C1 C2 C3 -177.9(5) no . . .
Pd1 C2 C3 Pd1 0(1668779) no . . .
Pd1 C2 C3 C4 93.4(4) no . . .
C1 C2 C3 Pd1 69.5(5) no . . .
C1 C2 C3 C4 162.9(5) no . . .
Pd1 C3 C4 Pd2 -36.0(5) no . . .
Pd1 C3 C4 C5 -110.7(4) no . . .
C2 C3 C4 Pd2 -110.7(5) no . . .
C2 C3 C4 C5 174.7(4) no . . .
Pd2 C4 C5 C6 64.1(4) no . . .
C3 C4 C5 Pd2 97.8(4) no . . .
C3 C4 C5 C6 161.9(4) no . . .
Pd2 C5 C6 C7 -112.2(4) no . . .
C4 C5 C6 Pd2 -61.9(5) no . . .
C4 C5 C6 C7 -174.1(4) no . . .
Pd2 C6 C7 C8 -63.9(6) no . . .
Pd2 C6 C7 C12 117.8(4) no . . .
C5 C6 C7 C8 16.0(7) no . . .
C5 C6 C7 C12 -162.4(5) no . . .
C6 C7 C8 C9 -176.3(5) no . . .
C6 C7 C12 C11 178.3(4) no . . .
C6 C7 C12 C13 0.2(8) no . . 2_656
C8 C7 C12 C11 -0.1(8) no . . .
C8 C7 C12 C13 -178.2(5) no . . 2_656
C12 C7 C8 C9 2.2(9) no . . .
C7 C8 C9 C10 -2.4(11) no . . .
C8 C9 C10 C11 0.5(12) no . . .
C9 C10 C11 C12 1.5(12) no . . .
C10 C11 C12 C7 -1.7(10) no . . .
C10 C11 C12 C13 176.4(6) no . . 2_656
C7 C12 C13 Pd2 -120.7(5) no . 2_656 2_656
C7 C12 C13 C14 159.6(5) no . 2_656 2_656
C11 C12 C13 Pd2 61.3(7) no . 2_656 2_656
C11 C12 C13 C14 -18.4(8) no . 2_656 2_656
Pd2 C13 C14 C15 62.2(4) no . . .
C12 C13 C14 Pd2 114.3(5) no 2_656 . .
C12 C13 C14 C15 176.5(4) no 2_656 . .
Pd2 C14 C15 Pd2 0(762650) no . . .
Pd2 C14 C15 C16 -96.6(4) no . . .
C13 C14 C15 Pd2 -65.2(5) no . . .
C13 C14 C15 C16 -161.8(4) no . . .
Pd2 C15 C16 Pd1 34.5(4) no . . .
Pd2 C15 C16 C17 112.3(4) no . . .
C14 C15 C16 Pd1 109.9(5) no . . .
C14 C15 C16 C17 -172.4(4) no . . .
Pd1 C16 C17 C18 -65.2(4) no . . .
C15 C16 C17 Pd1 -97.2(5) no . . .
C15 C16 C17 C18 -162.5(4) no . . .
Pd1 C17 C18 Pd1 0(1457959) no . . .
Pd1 C17 C18 C19 118.9(4) no . . .
C16 C17 C18 Pd1 61.1(4) no . . .
C16 C17 C18 C19 180.0(4) no . . .
Pd1 C18 C19 C20 -104.2(4) no . . .
Pd1 C18 C19 C23 77.8(6) no . . .
C17 C18 C19 C20 171.9(4) no . . .
C17 C18 C19 C23 -6.1(8) no . . .
C18 C19 C20 C21 -175.7(4) no . . .
C18 C19 C23 C22 177.5(6) no . . .
C20 C19 C23 C22 -0.5(11) no . . .
C23 C19 C20 C21 2.4(8) no . . .
C19 C20 C21 C80 -1.2(8) no . . .
C20 C21 C80 C22 -2.1(11) no . . .
C23 C22 C80 C21 4.0(16) no . . .
C80 C22 C23 C19 -2.7(16) no . . .
C1 C24 C25 C26 178.6(4) no . . .
C1 C24 C29 C28 -179.8(5) no . . .
C25 C24 C29 C28 -2.1(9) no . . .
C29 C24 C25 C26 0.8(8) no . . .
C24 C25 C26 C27 -0.9(9) no . . .
C25 C26 C27 C28 2.3(12) no . . .
C26 C27 C28 C29 -3.6(12) no . . .
C27 C28 C29 C24 3.4(11) no . . .
